data_7105846
loop_
_publ_author_name
'Tsuyoshi Matsumoto'
'Naohisa Itakura'
'Yukiko Nakaya'
'Kazuyuki Tatsumi'

_publ_section_title
;
 Dihydrogen activation by sulfido-bridged dinuclear Ru/Ge complexes:
 insight into the [NiFe] hydrogenase unready state
;
_journal_name_full Chem.Commun.
_journal_page_first 1030
_journal_paper_doi 10.1039/c0cc03391j
_journal_volume 47
_journal_year 2011
_chemical_formula_moiety 'C72 H66 B F24 Ge P Ru S'
_chemical_formula_sum 'C72 H66 B F24 Ge P Ru S'
_chemical_formula_weight 1633.77
_space_group_IT_number 2
_symmetry_cell_setting triclinic
_symmetry_Int_Tables_number 2
_symmetry_space_group_name_Hall '-P 1'
_symmetry_space_group_name_H-M 'P -1'
_atom_sites_solution_hydrogens geom
_atom_sites_solution_primary direct
_atom_sites_solution_secondary difmap
_cell_angle_alpha 68.826(12)
_cell_angle_beta 70.639(11)
_cell_angle_gamma 79.729(13)
_cell_formula_units_Z 2
_cell_length_a 12.057(3)
_cell_length_b 16.670(4)
_cell_length_c 20.047(3)
_cell_measurement_reflns_used 9581
_cell_measurement_temperature 173
_cell_measurement_theta_max 27.50
_cell_measurement_theta_min 3.10
_cell_volume 3536.9(14)
_computing_cell_refinement 'CrystalClear-SM Expert 2.0 r4'
_computing_data_collection 'CrystalClear-SM Expert 2.0 r4 (Rigaku, 2009)'
_computing_data_reduction 'CrystalClear-SM Expert 2.0 r4'
_computing_molecular_graphics 'CrystalStructure 4.0'
_computing_publication_material 'CrystalStructure 4.0 (Rigaku, 2010)'
_computing_structure_refinement 'SHELXL97 (Sheldrick, 2008)'
_computing_structure_solution SIR97
_diffrn_ambient_temperature 173(2)
_diffrn_detector_area_resol_mean 7.314
_diffrn_measured_fraction_theta_full 0.958
_diffrn_measured_fraction_theta_max 0.958
_diffrn_measurement_device_type 'Rigaku Saturn70'
_diffrn_measurement_method \w
_diffrn_radiation_type 'Mo K\a'
_diffrn_radiation_wavelength 0.71070
_diffrn_reflns_av_R_equivalents 0.0289
_diffrn_reflns_limit_h_max 15
_diffrn_reflns_limit_h_min -15
_diffrn_reflns_limit_k_max 21
_diffrn_reflns_limit_k_min -19
_diffrn_reflns_limit_l_max 22
_diffrn_reflns_limit_l_min -25
_diffrn_reflns_number 29042
_diffrn_reflns_theta_full 27.45
_diffrn_reflns_theta_max 27.45
_diffrn_standards_number 0
_exptl_absorpt_coefficient_mu 0.796
_exptl_absorpt_correction_T_max 0.961
_exptl_absorpt_correction_T_min 0.887
_exptl_absorpt_correction_type multi-scan
_exptl_absorpt_process_details 'REQAB (Rigaku, 1998)'
_exptl_crystal_colour yellow
_exptl_crystal_density_diffrn 1.534
_exptl_crystal_density_method 'not measured'
_exptl_crystal_description plate
_exptl_crystal_F_000 1650.00
_exptl_crystal_size_max 0.100
_exptl_crystal_size_mid 0.100
_exptl_crystal_size_min 0.050
_refine_diff_density_max 1.910
_refine_diff_density_min -1.120
_refine_ls_extinction_method none
_refine_ls_goodness_of_fit_ref 1.085
_refine_ls_hydrogen_treatment mixed
_refine_ls_number_parameters 906
_refine_ls_number_reflns 15512
_refine_ls_number_restraints 3
_refine_ls_R_factor_gt 0.0550
_refine_ls_shift/su_max 0.001
_refine_ls_structure_factor_coef Fsqd
_refine_ls_weighting_details 'w = 1/[\s^2^(Fo^2^)+(0.0625P)^2^+9.5032P] where P=(Fo^2^+2Fc^2^)/3'
_refine_ls_weighting_scheme calc
_refine_ls_wR_factor_ref 0.1597
_reflns_number_gt 11128
_reflns_number_total 15512
_reflns_threshold_expression F^2^>2.0\s(F^2^)
_cod_data_source_file C0CC03391J.TXT
_cod_data_source_block '_5b-Dmp(Dep)Ge(S)(H)RuPEt3-BArF4'
_cod_database_code 7105846

loop_
_symmetry_equiv_pos_site_id
_symmetry_equiv_pos_as_xyz
1 +X,+Y,+Z
2 -X,-Y,-Z

loop_
_atom_site_label
_atom_site_type_symbol
_atom_site_fract_x
_atom_site_fract_y
_atom_site_fract_z
_atom_site_U_iso_or_equiv
_atom_site_adp_type
_atom_site_occupancy
_atom_site_symmetry_multiplicity
_atom_site_calc_flag
_atom_site_refinement_flags
_atom_site_disorder_assembly
_atom_site_disorder_group
Ru1 Ru 0.69352(3) 0.85198(2) 0.767735(18) 0.02151(9) Uani 1.0 2 d . . .
Ge1 Ge 0.63180(4) 0.72992(3) 0.74083(2) 0.02102(11) Uani 1.0 2 d . . .
S1 S 0.65709(9) 0.85282(7) 0.65396(6) 0.0231(2) Uani 1.0 2 d . . .
P1 P 0.89136(9) 0.86336(7) 0.70134(6) 0.0244(3) Uani 1.0 2 d . . .
F1 F 0.4559(4) 0.0891(3) 0.8986(3) 0.0719(12) Uani 1.0 2 d . . .
F2 F 0.3333(4) 0.0514(5) 1.0089(3) 0.121(3) Uani 1.0 2 d . . .
F3 F 0.4299(3) -0.0393(3) 0.9593(2) 0.0550(9) Uani 1.0 2 d . . .
F4 F 0.0795(3) -0.14480(17) 0.89160(16) 0.0371(7) Uani 1.0 2 d . . .
F5 F -0.0722(3) -0.07511(18) 0.94044(18) 0.0431(7) Uani 1.0 2 d . . .
F6 F 0.0426(3) -0.15270(19) 1.00619(16) 0.0469(8) Uani 1.0 2 d . . .
F7 F -0.2996(3) 0.3040(2) 0.88116(18) 0.0542(9) Uani 1.0 2 d . . .
F8 F -0.2998(3) 0.16733(17) 0.91097(14) 0.0385(7) Uani 1.0 2 d . . .
F9 F -0.4010(3) 0.2498(3) 0.83969(16) 0.0507(9) Uani 1.0 2 d . . .
F10 F -0.0308(8) 0.3406(6) 0.5279(5) 0.074(3) Uiso 0.5000 2 d . . .
F11 F -0.2205(5) 0.3414(4) 0.5720(4) 0.0283(15) Uiso 0.5000 2 d . . .
F12 F -0.1070(9) 0.2273(6) 0.5584(6) 0.084(3) Uiso 0.5000 2 d . . .
F13 F 0.3731(3) 0.0088(3) 0.5162(2) 0.0560(10) Uani 1.0 2 d . . .
F14 F 0.1949(3) 0.0586(2) 0.54281(17) 0.0452(8) Uani 1.0 2 d . . .
F15 F 0.2521(4) -0.04587(19) 0.62633(19) 0.0553(9) Uani 1.0 2 d . . .
F16 F 0.6519(3) 0.1759(3) 0.52460(18) 0.0502(8) Uani 1.0 2 d . . .
F17 F 0.5740(3) 0.29471(18) 0.54291(17) 0.0431(7) Uani 1.0 2 d . . .
F18 F 0.6192(3) 0.1900(2) 0.63164(16) 0.0462(8) Uani 1.0 2 d . . .
F19 F 0.1223(4) 0.5278(3) 0.5870(3) 0.0888(16) Uani 1.0 2 d . . .
F20 F 0.3057(3) 0.5204(3) 0.56896(18) 0.0601(10) Uani 1.0 2 d . . .
F21 F 0.1998(5) 0.6017(3) 0.6279(3) 0.0886(15) Uani 1.0 2 d . . .
F22 F 0.2162(4) 0.3728(4) 0.9273(3) 0.0844(15) Uani 1.0 2 d . . .
F23 F 0.1133(5) 0.4894(3) 0.8947(3) 0.0837(14) Uani 1.0 2 d . . .
F24 F 0.0324(3) 0.3704(3) 0.94839(18) 0.0567(9) Uani 1.0 2 d . . .
F25 F -0.0396(6) 0.2677(4) 0.5321(4) 0.0430(14) Uiso 0.5000 2 d . . .
F26 F -0.0635(5) 0.3897(4) 0.5436(3) 0.0302(11) Uiso 0.5000 2 d . . .
F27 F -0.2137(6) 0.3157(5) 0.5670(4) 0.0303(15) Uiso 0.5000 2 d . . .
C1 C 0.4755(4) 0.7144(3) 0.8168(3) 0.0232(9) Uani 1.0 2 d . . .
C2 C 0.4416(4) 0.7662(3) 0.8633(3) 0.0249(9) Uani 1.0 2 d . . .
C3 C 0.3343(4) 0.7551(3) 0.9198(3) 0.0292(10) Uani 1.0 2 d . . .
C4 C 0.2597(4) 0.6944(3) 0.9289(3) 0.0335(11) Uani 1.0 2 d . . .
C5 C 0.2915(4) 0.6456(3) 0.8814(3) 0.0290(10) Uani 1.0 2 d . . .
C6 C 0.3990(4) 0.6545(3) 0.8254(3) 0.0241(9) Uani 1.0 2 d . . .
C7 C 0.5174(4) 0.8340(3) 0.8521(3) 0.0226(9) Uani 1.0 2 d . . .
C8 C 0.6057(4) 0.8159(3) 0.8905(3) 0.0252(9) Uani 1.0 2 d . . .
C9 C 0.6856(4) 0.8786(3) 0.8709(3) 0.0300(10) Uani 1.0 2 d . . .
C10 C 0.6787(5) 0.9613(3) 0.8157(3) 0.0311(10) Uani 1.0 2 d . . .
C11 C 0.5911(4) 0.9781(3) 0.7796(3) 0.0284(10) Uani 1.0 2 d . . .
C12 C 0.5082(4) 0.9167(3) 0.7981(3) 0.0244(9) Uani 1.0 2 d . . .
C13 C 0.6114(5) 0.7335(3) 0.9530(3) 0.0310(10) Uani 1.0 2 d . . .
C14 C 0.7581(5) 1.0300(4) 0.8003(3) 0.0409(12) Uani 1.0 2 d . . .
C15 C 0.4149(4) 0.9399(3) 0.7591(3) 0.0324(10) Uani 1.0 2 d . . .
C16 C 0.4305(4) 0.6013(3) 0.7750(3) 0.0260(9) Uani 1.0 2 d . . .
C17 C 0.4220(4) 0.6392(3) 0.7012(3) 0.0294(10) Uani 1.0 2 d . . .
C18 C 0.4545(4) 0.5892(4) 0.6545(3) 0.0361(11) Uani 1.0 2 d . . .
C19 C 0.4946(5) 0.5029(4) 0.6777(4) 0.0396(12) Uani 1.0 2 d . . .
C20 C 0.4997(5) 0.4666(4) 0.7511(3) 0.0371(11) Uani 1.0 2 d . . .
C21 C 0.4681(4) 0.5133(3) 0.8002(3) 0.0302(10) Uani 1.0 2 d . . .
C22 C 0.3758(5) 0.7315(3) 0.6731(3) 0.0340(11) Uani 1.0 2 d . . .
C23 C 0.5333(6) 0.4496(5) 0.6256(4) 0.0577(17) Uani 1.0 2 d . . .
C24 C 0.4757(5) 0.4699(3) 0.8791(3) 0.0369(11) Uani 1.0 2 d . . .
C25 C 0.7273(4) 0.6268(3) 0.7243(3) 0.0220(8) Uani 1.0 2 d . . .
C26 C 0.7598(4) 0.6155(3) 0.6538(3) 0.0263(9) Uani 1.0 2 d . . .
C27 C 0.8290(4) 0.5410(3) 0.6445(3) 0.0320(10) Uani 1.0 2 d . . .
C28 C 0.8645(5) 0.4800(3) 0.7036(3) 0.0354(11) Uani 1.0 2 d . . .
C29 C 0.8308(4) 0.4916(3) 0.7730(3) 0.0311(10) Uani 1.0 2 d . . .
C30 C 0.7634(4) 0.5643(3) 0.7850(3) 0.0240(9) Uani 1.0 2 d . . .
C31 C 0.7266(4) 0.6819(3) 0.5867(3) 0.0270(9) Uani 1.0 2 d . . .
C32 C 0.7364(5) 0.6507(4) 0.5217(3) 0.0352(11) Uani 1.0 2 d . . .
C33 C 0.7291(4) 0.5778(3) 0.8601(3) 0.0309(10) Uani 1.0 2 d . . .
C34 C 0.7542(6) 0.5017(4) 0.9236(3) 0.0498(15) Uani 1.0 2 d . . .
C35 C 0.9509(4) 0.7974(3) 0.6403(3) 0.0301(10) Uani 1.0 2 d . . .
C36 C 1.0853(4) 0.7940(4) 0.6066(3) 0.0369(11) Uani 1.0 2 d . . .
C37 C 0.9887(5) 0.8343(4) 0.7613(3) 0.0354(11) Uani 1.0 2 d . . .
C38 C 0.9863(5) 0.7410(4) 0.8120(3) 0.0454(13) Uani 1.0 2 d . . .
C39 C 0.9349(5) 0.9718(3) 0.6410(3) 0.0338(11) Uani 1.0 2 d . . .
C40 C 0.8656(6) 1.0177(4) 0.5853(4) 0.0523(15) Uani 1.0 2 d . . .
C41 C 0.1618(4) 0.1221(3) 0.8245(3) 0.0220(8) Uani 1.0 2 d . . .
C42 C 0.2536(4) 0.1153(3) 0.8553(3) 0.0233(9) Uani 1.0 2 d . . .
C43 C 0.2727(4) 0.0428(3) 0.9133(3) 0.0251(9) Uani 1.0 2 d . . .
C44 C 0.2023(4) -0.0267(3) 0.9432(3) 0.0252(9) Uani 1.0 2 d . . .
C45 C 0.1130(4) -0.0222(3) 0.9125(3) 0.0213(8) Uani 1.0 2 d . . .
C46 C 0.0935(4) 0.0507(3) 0.8542(3) 0.0229(9) Uani 1.0 2 d . . .
C47 C 0.3700(4) 0.0398(4) 0.9460(3) 0.0344(11) Uani 1.0 2 d . . .
C48 C 0.0410(4) -0.0980(3) 0.9383(3) 0.0259(9) Uani 1.0 2 d . . .
C49 C 0.0201(4) 0.2187(3) 0.7387(3) 0.0210(8) Uani 1.0 2 d . . .
C50 C -0.0834(4) 0.2176(3) 0.7983(3) 0.0234(9) Uani 1.0 2 d . . .
C51 C -0.1938(4) 0.2424(3) 0.7873(3) 0.0247(9) Uani 1.0 2 d . . .
C52 C -0.2073(4) 0.2699(3) 0.7159(3) 0.0265(9) Uani 1.0 2 d . . .
C53 C -0.1068(4) 0.2720(3) 0.6564(3) 0.0268(9) Uani 1.0 2 d . . .
C54 C 0.0041(4) 0.2467(3) 0.6680(3) 0.0243(9) Uani 1.0 2 d . . .
C55 C -0.2979(4) 0.2414(3) 0.8535(3) 0.0292(10) Uani 1.0 2 d . . .
C56 C -0.1130(5) 0.3056(4) 0.5780(3) 0.0419(12) Uiso 1.0 2 d . . .
C57 C 0.2525(4) 0.1777(3) 0.6821(3) 0.0226(9) Uani 1.0 2 d . . .
C58 C 0.2313(4) 0.1188(3) 0.6533(3) 0.0235(9) Uani 1.0 2 d . . .
C59 C 0.3175(4) 0.0909(3) 0.5984(3) 0.0260(9) Uani 1.0 2 d . . .
C60 C 0.4307(4) 0.1199(3) 0.5709(3) 0.0286(10) Uani 1.0 2 d . . .
C61 C 0.4543(4) 0.1771(3) 0.6001(3) 0.0234(9) Uani 1.0 2 d . . .
C62 C 0.3669(4) 0.2059(3) 0.6539(3) 0.0229(9) Uani 1.0 2 d . . .
C63 C 0.2871(4) 0.0279(4) 0.5709(3) 0.0351(11) Uani 1.0 2 d . . .
C64 C 0.5744(4) 0.2091(3) 0.5743(3) 0.0292(10) Uani 1.0 2 d . . .
C65 C 0.1693(4) 0.2966(3) 0.7551(3) 0.0228(9) Uani 1.0 2 d . . .
C66 C 0.1885(4) 0.3688(3) 0.6897(3) 0.0285(10) Uani 1.0 2 d . . .
C67 C 0.1875(4) 0.4519(3) 0.6914(3) 0.0333(11) Uani 1.0 2 d . . .
C68 C 0.1694(4) 0.4663(3) 0.7585(3) 0.0344(11) Uani 1.0 2 d . . .
C69 C 0.1494(4) 0.3961(3) 0.8236(3) 0.0311(10) Uani 1.0 2 d . . .
C70 C 0.1485(4) 0.3130(3) 0.8219(3) 0.0260(9) Uani 1.0 2 d . . .
C71 C 0.2024(5) 0.5252(4) 0.6192(4) 0.0456(13) Uani 1.0 2 d . . .
C72 C 0.1283(5) 0.4068(4) 0.8978(3) 0.0412(12) Uani 1.0 2 d . . .
B1 B 0.1508(4) 0.2035(3) 0.7508(3) 0.0220(9) Uani 1.0 2 d . . .
H1 H 0.744(4) 0.749(3) 0.785(3) 0.022(12) Uiso 1.0 2 d . . .
H3 H 0.3121 0.7889 0.9520 0.0351 Uiso 1.0 2 calc R . .
H4 H 0.1872 0.6865 0.9676 0.0402 Uiso 1.0 2 calc R . .
H5 H 0.2394 0.6056 0.8871 0.0348 Uiso 1.0 2 calc R . .
H9 H 0.7561 0.8617 0.8899 0.0360 Uiso 1.0 2 calc R . .
H11 H 0.5966 1.0296 0.7335 0.0341 Uiso 1.0 2 calc R . .
H13A H 0.5978 0.7463 0.9992 0.0372 Uiso 1.0 2 calc R . .
H13B H 0.6893 0.7036 0.9408 0.0372 Uiso 1.0 2 calc R . .
H13C H 0.5508 0.6968 0.9598 0.0372 Uiso 1.0 2 calc R . .
H14A H 0.8386 1.0045 0.7976 0.0490 Uiso 1.0 2 calc R . .
H14B H 0.7299 1.0555 0.8405 0.0490 Uiso 1.0 2 calc R . .
H14C H 0.7574 1.0750 0.7526 0.0490 Uiso 1.0 2 calc R . .
H15A H 0.4519 0.9530 0.7052 0.0389 Uiso 1.0 2 calc R . .
H15B H 0.3665 0.9906 0.7689 0.0389 Uiso 1.0 2 calc R . .
H15C H 0.3651 0.8914 0.7778 0.0389 Uiso 1.0 2 calc R . .
H18 H 0.4492 0.6149 0.6048 0.0434 Uiso 1.0 2 calc R . .
H20 H 0.5257 0.4075 0.7682 0.0445 Uiso 1.0 2 calc R . .
H22A H 0.3610 0.7424 0.6252 0.0407 Uiso 1.0 2 calc R . .
H22B H 0.4342 0.7702 0.6661 0.0407 Uiso 1.0 2 calc R . .
H22C H 0.3023 0.7421 0.7096 0.0407 Uiso 1.0 2 calc R . .
H23A H 0.4847 0.4001 0.6464 0.0693 Uiso 1.0 2 calc R . .
H23B H 0.6162 0.4291 0.6202 0.0693 Uiso 1.0 2 calc R . .
H23C H 0.5239 0.4851 0.5765 0.0693 Uiso 1.0 2 calc R . .
H24A H 0.5572 0.4482 0.8779 0.0443 Uiso 1.0 2 calc R . .
H24B H 0.4243 0.4217 0.9044 0.0443 Uiso 1.0 2 calc R . .
H24C H 0.4504 0.5115 0.9063 0.0443 Uiso 1.0 2 calc R . .
H27 H 0.8518 0.5322 0.5974 0.0384 Uiso 1.0 2 calc R . .
H28 H 0.9120 0.4301 0.6964 0.0425 Uiso 1.0 2 calc R . .
H29 H 0.8546 0.4487 0.8131 0.0373 Uiso 1.0 2 calc R . .
H31A H 0.7774 0.7307 0.5673 0.0324 Uiso 1.0 2 calc R . .
H31B H 0.6443 0.7044 0.6043 0.0324 Uiso 1.0 2 calc R . .
H32A H 0.6843 0.6038 0.5394 0.0423 Uiso 1.0 2 calc R . .
H32B H 0.8179 0.6300 0.5023 0.0423 Uiso 1.0 2 calc R . .
H32C H 0.7131 0.6986 0.4819 0.0423 Uiso 1.0 2 calc R . .
H33A H 0.7711 0.6268 0.8546 0.0371 Uiso 1.0 2 calc R . .
H33B H 0.6437 0.5945 0.8741 0.0371 Uiso 1.0 2 calc R . .
H34A H 0.8389 0.4854 0.9115 0.0597 Uiso 1.0 2 calc R . .
H34B H 0.7111 0.4531 0.9311 0.0597 Uiso 1.0 2 calc R . .
H34C H 0.7288 0.5172 0.9694 0.0597 Uiso 1.0 2 calc R . .
H35A H 0.9270 0.7378 0.6692 0.0361 Uiso 1.0 2 calc R . .
H35B H 0.9145 0.8197 0.5989 0.0361 Uiso 1.0 2 calc R . .
H36A H 1.1227 0.7701 0.6469 0.0443 Uiso 1.0 2 calc R . .
H36B H 1.1102 0.8523 0.5766 0.0443 Uiso 1.0 2 calc R . .
H36C H 1.1087 0.7573 0.5748 0.0443 Uiso 1.0 2 calc R . .
H37A H 1.0705 0.8456 0.7292 0.0425 Uiso 1.0 2 calc R . .
H37B H 0.9658 0.8722 0.7927 0.0425 Uiso 1.0 2 calc R . .
H38A H 1.0110 0.7029 0.7814 0.0545 Uiso 1.0 2 calc R . .
H38B H 0.9061 0.7294 0.8450 0.0545 Uiso 1.0 2 calc R . .
H38C H 1.0401 0.7305 0.8421 0.0545 Uiso 1.0 2 calc R . .
H39A H 0.9261 1.0073 0.6730 0.0405 Uiso 1.0 2 calc R . .
H39B H 1.0193 0.9679 0.6130 0.0405 Uiso 1.0 2 calc R . .
H40A H 0.7820 1.0237 0.6123 0.0627 Uiso 1.0 2 calc R . .
H40B H 0.8753 0.9841 0.5522 0.0627 Uiso 1.0 2 calc R . .
H40C H 0.8948 1.0750 0.5555 0.0627 Uiso 1.0 2 calc R . .
H42 H 0.3039 0.1613 0.8359 0.0280 Uiso 1.0 2 calc R . .
H44 H 0.2149 -0.0757 0.9835 0.0303 Uiso 1.0 2 calc R . .
H46 H 0.0319 0.0519 0.8340 0.0274 Uiso 1.0 2 calc R . .
H50 H -0.0773 0.1993 0.8478 0.0281 Uiso 1.0 2 calc R . .
H52 H -0.2829 0.2867 0.7082 0.0317 Uiso 1.0 2 calc R . .
H54 H 0.0711 0.2487 0.6260 0.0292 Uiso 1.0 2 calc R . .
H58 H 0.1554 0.0970 0.6718 0.0282 Uiso 1.0 2 calc R . .
H60 H 0.4898 0.1013 0.5334 0.0343 Uiso 1.0 2 calc R . .
H62 H 0.3854 0.2457 0.6720 0.0275 Uiso 1.0 2 calc R . .
H66 H 0.2026 0.3608 0.6430 0.0342 Uiso 1.0 2 calc R . .
H68 H 0.1708 0.5226 0.7597 0.0413 Uiso 1.0 2 calc R . .
H70 H 0.1333 0.2664 0.8676 0.0312 Uiso 1.0 2 calc R . .

loop_
_atom_site_aniso_label
_atom_site_aniso_U_11
_atom_site_aniso_U_22
_atom_site_aniso_U_33
_atom_site_aniso_U_12
_atom_site_aniso_U_13
_atom_site_aniso_U_23
Ru1 0.02470(17) 0.02104(17) 0.01845(18) -0.00276(12) -0.00540(13) -0.00626(13)
Ge1 0.0202(2) 0.0230(3) 0.0190(3) -0.00224(16) -0.00451(16) -0.00648(17)
S1 0.0260(5) 0.0243(5) 0.0185(5) -0.0043(4) -0.0061(4) -0.0053(4)
P1 0.0234(6) 0.0268(6) 0.0239(6) -0.0048(5) -0.0064(5) -0.0081(5)
F1 0.058(3) 0.077(3) 0.082(3) -0.031(2) -0.048(2) 0.010(2)
F2 0.046(3) 0.278(8) 0.121(4) 0.051(4) -0.048(3) -0.166(5)
F3 0.0453(19) 0.055(2) 0.070(3) 0.0113(16) -0.0345(17) -0.0168(18)
F4 0.0425(16) 0.0329(15) 0.0431(17) 0.0001(12) -0.0131(13) -0.0213(13)
F5 0.0235(14) 0.0341(15) 0.066(2) -0.0033(12) -0.0059(13) -0.0148(14)
F6 0.072(3) 0.0376(16) 0.0307(16) -0.0230(15) -0.0192(15) 0.0030(13)
F7 0.0509(19) 0.0444(18) 0.057(2) -0.0093(15) 0.0162(16) -0.0308(16)
F8 0.0375(15) 0.0341(15) 0.0253(14) 0.0026(12) -0.0016(12) 0.0024(12)
F9 0.0250(15) 0.072(3) 0.0356(17) -0.0004(14) -0.0057(12) 0.0009(15)
F13 0.0347(17) 0.076(3) 0.075(3) -0.0062(16) -0.0009(16) -0.058(2)
F14 0.0381(16) 0.063(2) 0.0483(19) -0.0105(15) -0.0147(14) -0.0284(16)
F15 0.080(3) 0.0335(16) 0.057(2) -0.0213(16) -0.0230(18) -0.0097(15)
F16 0.0264(15) 0.064(2) 0.060(2) -0.0095(14) 0.0069(14) -0.0340(18)
F17 0.0315(15) 0.0354(15) 0.0544(19) -0.0116(12) -0.0129(14) -0.0008(14)
F18 0.0321(15) 0.062(2) 0.0423(17) -0.0142(14) -0.0179(13) -0.0032(15)
F19 0.062(3) 0.093(3) 0.079(3) -0.034(3) -0.047(3) 0.048(3)
F20 0.058(3) 0.058(3) 0.0429(19) -0.0147(17) -0.0093(16) 0.0086(16)
F21 0.136(5) 0.0275(18) 0.081(3) -0.004(3) -0.026(3) 0.0007(19)
F22 0.059(3) 0.161(5) 0.065(3) 0.016(3) -0.036(2) -0.067(3)
F23 0.137(4) 0.057(3) 0.068(3) -0.031(3) -0.010(3) -0.041(2)
F24 0.054(2) 0.074(3) 0.048(2) -0.0245(18) 0.0062(16) -0.0359(18)
C1 0.022(2) 0.0196(19) 0.023(3) -0.0006(15) -0.0039(16) -0.0036(16)
C2 0.025(2) 0.023(2) 0.021(2) 0.0046(16) -0.0057(17) -0.0041(17)
C3 0.027(3) 0.026(3) 0.026(3) 0.0055(17) -0.0022(18) -0.0069(18)
C4 0.024(3) 0.025(3) 0.036(3) 0.0006(17) 0.0014(19) -0.004(2)
C5 0.024(2) 0.021(2) 0.033(3) -0.0025(17) -0.0027(18) -0.0031(18)
C6 0.024(2) 0.0200(19) 0.026(3) 0.0009(16) -0.0089(17) -0.0043(17)
C7 0.024(2) 0.0208(19) 0.019(2) 0.0000(16) 0.0003(16) -0.0073(16)
C8 0.030(3) 0.025(2) 0.017(2) -0.0005(17) -0.0043(17) -0.0065(17)
C9 0.035(3) 0.037(3) 0.023(3) -0.0068(19) -0.0071(19) -0.015(2)
C10 0.040(3) 0.028(3) 0.027(3) -0.0066(19) -0.002(2) -0.0161(19)
C11 0.037(3) 0.020(2) 0.024(3) -0.0010(18) -0.0025(18) -0.0084(17)
C12 0.025(2) 0.021(2) 0.024(3) 0.0037(16) -0.0032(17) -0.0097(17)
C13 0.038(3) 0.032(3) 0.021(3) 0.0007(19) -0.0065(19) -0.0093(19)
C14 0.057(4) 0.031(3) 0.041(3) -0.013(3) -0.007(3) -0.020(3)
C15 0.031(3) 0.030(3) 0.029(3) 0.0037(19) -0.0061(19) -0.0059(19)
C16 0.0192(19) 0.024(2) 0.033(3) -0.0025(16) -0.0075(17) -0.0065(18)
C17 0.021(2) 0.031(3) 0.038(3) -0.0038(17) -0.0118(18) -0.009(2)
C18 0.032(3) 0.048(3) 0.034(3) -0.008(2) -0.011(2) -0.016(3)
C19 0.033(3) 0.039(3) 0.054(4) 0.000(2) -0.011(3) -0.027(3)
C20 0.033(3) 0.030(3) 0.050(4) -0.003(2) -0.010(3) -0.016(3)
C21 0.025(3) 0.026(3) 0.039(3) -0.0012(17) -0.0074(19) -0.012(2)
C22 0.033(3) 0.032(3) 0.036(3) -0.0001(19) -0.015(2) -0.007(2)
C23 0.057(4) 0.065(4) 0.067(5) 0.007(3) -0.018(4) -0.045(4)
C24 0.039(3) 0.024(3) 0.043(3) 0.0038(19) -0.014(3) -0.006(2)
C25 0.0195(19) 0.026(2) 0.021(2) -0.0034(16) -0.0038(16) -0.0080(17)
C26 0.025(2) 0.026(2) 0.027(3) -0.0022(17) -0.0082(17) -0.0072(18)
C27 0.031(3) 0.034(3) 0.033(3) 0.0015(19) -0.0074(19) -0.017(2)
C28 0.034(3) 0.027(3) 0.041(3) 0.0055(19) -0.007(2) -0.013(2)
C29 0.029(3) 0.025(3) 0.036(3) 0.0011(18) -0.0107(19) -0.0067(19)
C30 0.023(2) 0.025(2) 0.021(3) -0.0030(16) -0.0030(16) -0.0076(17)
C31 0.028(3) 0.028(3) 0.028(3) -0.0021(17) -0.0075(18) -0.0130(19)
C32 0.036(3) 0.044(3) 0.027(3) -0.001(2) -0.006(2) -0.016(3)
C33 0.031(3) 0.033(3) 0.028(3) 0.0003(19) -0.0128(19) -0.0062(19)
C34 0.063(4) 0.044(3) 0.034(3) 0.016(3) -0.021(3) -0.006(3)
C35 0.024(2) 0.039(3) 0.030(3) -0.0005(18) -0.0050(18) -0.018(2)
C36 0.029(3) 0.045(3) 0.039(3) 0.000(2) -0.009(2) -0.019(3)
C37 0.033(3) 0.040(3) 0.039(3) -0.004(2) -0.015(2) -0.014(3)
C38 0.052(4) 0.044(3) 0.044(4) -0.001(3) -0.028(3) -0.007(3)
C39 0.032(3) 0.035(3) 0.038(3) -0.010(2) -0.008(2) -0.014(2)
C40 0.056(4) 0.043(3) 0.046(4) -0.021(3) -0.018(3) 0.011(3)
C41 0.0212(19) 0.024(2) 0.021(2) -0.0001(16) -0.0033(16) -0.0104(17)
C42 0.0211(19) 0.028(2) 0.020(2) 0.0001(16) -0.0070(16) -0.0066(17)
C43 0.021(2) 0.032(3) 0.025(3) 0.0000(17) -0.0115(17) -0.0093(18)
C44 0.027(2) 0.027(2) 0.021(2) 0.0028(17) -0.0100(17) -0.0069(17)
C45 0.026(2) 0.0201(19) 0.018(2) -0.0007(16) -0.0062(16) -0.0072(16)
C46 0.024(2) 0.028(2) 0.020(2) 0.0006(16) -0.0088(16) -0.0100(17)
C47 0.030(3) 0.042(3) 0.033(3) -0.002(2) -0.017(2) -0.007(3)
C48 0.031(3) 0.023(2) 0.026(3) -0.0001(17) -0.0105(18) -0.0097(18)
C49 0.0221(19) 0.0194(19) 0.022(2) -0.0006(15) -0.0076(16) -0.0068(16)
C50 0.027(2) 0.023(2) 0.021(2) -0.0001(16) -0.0087(17) -0.0073(17)
C51 0.023(2) 0.021(2) 0.025(3) -0.0013(16) -0.0056(17) -0.0036(17)
C52 0.025(2) 0.023(2) 0.031(3) 0.0010(16) -0.0131(18) -0.0058(18)
C53 0.027(3) 0.029(3) 0.025(3) -0.0010(17) -0.0105(18) -0.0081(18)
C54 0.025(2) 0.027(2) 0.021(3) -0.0033(17) -0.0065(17) -0.0077(17)
C55 0.026(3) 0.025(3) 0.030(3) 0.0015(17) -0.0080(18) -0.0028(18)
C57 0.023(2) 0.023(2) 0.020(2) -0.0011(16) -0.0089(16) -0.0032(16)
C58 0.0156(18) 0.026(2) 0.026(3) -0.0026(15) -0.0060(16) -0.0050(17)
C59 0.026(2) 0.026(2) 0.026(3) -0.0025(17) -0.0073(17) -0.0086(18)
C60 0.022(2) 0.029(3) 0.031(3) 0.0001(17) -0.0043(18) -0.0086(19)
C61 0.0180(19) 0.026(2) 0.024(3) -0.0007(16) -0.0092(16) -0.0038(17)
C62 0.0204(19) 0.025(2) 0.023(2) -0.0041(16) -0.0069(16) -0.0057(17)
C63 0.030(3) 0.040(3) 0.039(3) -0.004(2) -0.001(2) -0.024(3)
C64 0.024(2) 0.033(3) 0.030(3) 0.0013(18) -0.0104(18) -0.0075(19)
C65 0.0173(18) 0.027(2) 0.022(2) -0.0020(16) -0.0060(16) -0.0047(17)
C66 0.028(3) 0.026(3) 0.030(3) -0.0003(17) -0.0106(18) -0.0052(18)
C67 0.032(3) 0.026(3) 0.036(3) -0.0032(18) -0.011(2) -0.002(2)
C68 0.028(3) 0.028(3) 0.049(3) -0.0017(18) -0.012(2) -0.015(3)
C69 0.026(3) 0.036(3) 0.036(3) -0.0061(18) -0.0089(19) -0.016(2)
C70 0.024(2) 0.029(3) 0.026(3) -0.0049(17) -0.0078(17) -0.0086(18)
C71 0.047(3) 0.027(3) 0.053(4) -0.006(3) -0.018(3) 0.003(3)
C72 0.038(3) 0.045(3) 0.047(4) -0.009(3) -0.008(3) -0.024(3)
B1 0.022(3) 0.025(3) 0.019(3) -0.0009(18) -0.0083(18) -0.0059(19)

loop_
_atom_type_symbol
_atom_type_description
_atom_type_scat_dispersion_real
_atom_type_scat_dispersion_imag
_atom_type_scat_source
C C 0.003 0.002
;
International Tables for Crystallography
(1992, Vol. C, Tables 4.2.6.8 and 6.1.1.4)
;
H H 0.000 0.000
;
International Tables for Crystallography
(1992, Vol. C, Table 6.1.1.4)
;
Ge Ge 0.155 1.800
;
International Tables for Crystallography
(1992, Vol. C, Tables 4.2.6.8 and 6.1.1.4)
;
P P 0.102 0.094
;
International Tables for Crystallography
(1992, Vol. C, Tables 4.2.6.8 and 6.1.1.4)
;
Ru Ru -1.259 0.836
;
International Tables for Crystallography
(1992, Vol. C, Tables 4.2.6.8 and 6.1.1.4)
;
F F 0.017 0.010
;
International Tables for Crystallography
(1992, Vol. C, Tables 4.2.6.8 and 6.1.1.4)
;
S S 0.125 0.123
;
International Tables for Crystallography
(1992, Vol. C, Tables 4.2.6.8 and 6.1.1.4)
;
B B 0.001 0.001
;
International Tables for Crystallography
(1992, Vol. C, Tables 4.2.6.8 and 6.1.1.4)
;

loop_
_geom_angle_atom_site_label_1
_geom_angle_atom_site_label_2
_geom_angle_atom_site_label_3
_geom_angle
_geom_angle_publ_flag
_geom_angle_site_symmetry_1
_geom_angle_site_symmetry_2
_geom_angle_site_symmetry_3
Ge1 Ru1 S1 50.60(3) yes . . .
Ge1 Ru1 P1 104.52(4) yes . . .
Ge1 Ru1 C7 81.26(14) yes . . .
Ge1 Ru1 C8 99.67(14) yes . . .
Ge1 Ru1 C9 135.21(12) yes . . .
Ge1 Ru1 C10 159.44(12) yes . . .
Ge1 Ru1 C11 129.56(15) yes . . .
Ge1 Ru1 C12 95.89(14) yes . . .
S1 Ru1 P1 87.90(5) yes . . .
S1 Ru1 C7 103.72(14) yes . . .
S1 Ru1 C8 139.46(15) yes . . .
S1 Ru1 C9 164.28(12) yes . . .
S1 Ru1 C10 131.27(12) yes . . .
S1 Ru1 C11 99.94(14) yes . . .
S1 Ru1 C12 87.62(14) yes . . .
P1 Ru1 C7 168.01(14) yes . . .
P1 Ru1 C8 130.21(14) yes . . .
P1 Ru1 C9 102.32(13) yes . . .
P1 Ru1 C10 96.04(12) yes . . .
P1 Ru1 C11 115.34(12) yes . . .
P1 Ru1 C12 149.28(10) yes . . .
C7 Ru1 C8 37.80(18) yes . . .
C7 Ru1 C9 67.00(19) yes . . .
C7 Ru1 C10 78.63(18) yes . . .
C7 Ru1 C11 66.10(15) yes . . .
C7 Ru1 C12 36.82(13) yes . . .
C8 Ru1 C9 36.81(19) yes . . .
C8 Ru1 C10 66.34(16) yes . . .
C8 Ru1 C11 77.68(15) yes . . .
C8 Ru1 C12 66.44(16) yes . . .
C9 Ru1 C10 36.69(16) yes . . .
C9 Ru1 C11 64.98(18) yes . . .
C9 Ru1 C12 77.48(18) yes . . .
C10 Ru1 C11 35.6(2) yes . . .
C10 Ru1 C12 65.15(19) yes . . .
C11 Ru1 C12 36.25(18) yes . . .
Ru1 Ge1 S1 62.06(5) yes . . .
Ru1 Ge1 C1 98.09(16) yes . . .
Ru1 Ge1 C25 127.80(15) yes . . .
S1 Ge1 C1 116.94(12) yes . . .
S1 Ge1 C25 120.36(11) yes . . .
C1 Ge1 C25 118.15(16) yes . . .
Ru1 S1 Ge1 67.34(4) yes . . .
Ru1 P1 C35 115.92(17) yes . . .
Ru1 P1 C37 113.40(15) yes . . .
Ru1 P1 C39 115.90(16) yes . . .
C35 P1 C37 104.6(3) yes . . .
C35 P1 C39 104.3(3) yes . . .
C37 P1 C39 101.1(3) yes . . .
F25 F10 F26 149.2(9) yes . . .
F25 F10 C56 65.6(6) yes . . .
F26 F10 C56 83.9(7) yes . . .
F25 F12 C56 59.9(7) yes . . .
F10 F25 F12 133.0(9) yes . . .
F10 F25 C56 57.1(6) yes . . .
F12 F25 C56 77.5(8) yes . . .
F10 F26 C56 55.4(6) yes . . .
Ge1 C1 C2 117.7(4) yes . . .
Ge1 C1 C6 122.5(4) yes . . .
C2 C1 C6 119.8(4) yes . . .
C1 C2 C3 119.8(5) yes . . .
C1 C2 C7 120.8(4) yes . . .
C3 C2 C7 119.4(5) yes . . .
C2 C3 C4 120.1(5) yes . . .
C3 C4 C5 120.0(4) yes . . .
C4 C5 C6 121.0(5) yes . . .
C1 C6 C5 119.3(5) yes . . .
C1 C6 C16 121.0(4) yes . . .
C5 C6 C16 119.7(5) yes . . .
Ru1 C7 C2 122.0(3) yes . . .
Ru1 C7 C8 71.3(3) yes . . .
Ru1 C7 C12 74.1(2) yes . . .
C2 C7 C8 121.4(4) yes . . .
C2 C7 C12 119.1(5) yes . . .
C8 C7 C12 119.4(5) yes . . .
Ru1 C8 C7 70.9(3) yes . . .
Ru1 C8 C9 71.9(3) yes . . .
Ru1 C8 C13 131.5(4) yes . . .
C7 C8 C9 119.3(4) yes . . .
C7 C8 C13 121.5(5) yes . . .
C9 C8 C13 119.1(5) yes . . .
Ru1 C9 C8 71.3(3) yes . . .
Ru1 C9 C10 74.3(4) yes . . .
C8 C9 C10 121.8(5) yes . . .
Ru1 C10 C9 69.0(4) yes . . .
Ru1 C10 C11 71.6(4) yes . . .
Ru1 C10 C14 134.1(4) yes . . .
C9 C10 C11 118.1(5) yes . . .
C9 C10 C14 121.0(5) yes . . .
C11 C10 C14 120.9(4) yes . . .
Ru1 C11 C10 72.8(3) yes . . .
Ru1 C11 C12 71.8(3) yes . . .
C10 C11 C12 121.9(4) yes . . .
Ru1 C12 C7 69.0(3) yes . . .
Ru1 C12 C11 71.9(3) yes . . .
Ru1 C12 C15 130.4(4) yes . . .
C7 C12 C11 119.4(5) yes . . .
C7 C12 C15 121.4(5) yes . . .
C11 C12 C15 119.1(4) yes . . .
C6 C16 C17 119.7(4) yes . . .
C6 C16 C21 120.7(5) yes . . .
C17 C16 C21 119.6(5) yes . . .
C16 C17 C18 118.9(4) yes . . .
C16 C17 C22 121.5(5) yes . . .
C18 C17 C22 119.5(5) yes . . .
C17 C18 C19 122.4(5) yes . . .
C18 C19 C20 117.6(6) yes . . .
C18 C19 C23 122.0(6) yes . . .
C20 C19 C23 120.4(5) yes . . .
C19 C20 C21 122.4(5) yes . . .
C16 C21 C20 119.1(5) yes . . .
C16 C21 C24 121.2(5) yes . . .
C20 C21 C24 119.7(4) yes . . .
Ge1 C25 C26 120.5(3) yes . . .
Ge1 C25 C30 118.4(4) yes . . .
C26 C25 C30 121.1(4) yes . . .
C25 C26 C27 118.4(4) yes . . .
C25 C26 C31 122.9(4) yes . . .
C27 C26 C31 118.7(5) yes . . .
C26 C27 C28 120.7(5) yes . . .
C27 C28 C29 120.4(5) yes . . .
C28 C29 C30 121.3(5) yes . . .
C25 C30 C29 118.2(5) yes . . .
C25 C30 C33 120.6(4) yes . . .
C29 C30 C33 121.3(4) yes . . .
C26 C31 C32 116.5(4) yes . . .
C30 C33 C34 116.1(5) yes . . .
P1 C35 C36 115.4(5) yes . . .
P1 C37 C38 114.3(5) yes . . .
P1 C39 C40 115.1(5) yes . . .
C42 C41 C46 116.2(4) yes . . .
C42 C41 B1 120.1(4) yes . . .
C46 C41 B1 123.2(5) yes . . .
C41 C42 C43 121.7(5) yes . . .
C42 C43 C44 121.4(5) yes . . .
C42 C43 C47 119.7(5) yes . . .
C44 C43 C47 118.9(4) yes . . .
C43 C44 C45 117.9(4) yes . . .
C44 C45 C46 120.8(4) yes . . .
C44 C45 C48 120.1(4) yes . . .
C46 C45 C48 119.0(5) yes . . .
C41 C46 C45 122.1(5) yes . . .
F1 C47 F2 112.8(6) yes . . .
F1 C47 F3 100.6(4) yes . . .
F1 C47 C43 113.0(5) yes . . .
F2 C47 F3 104.4(5) yes . . .
F2 C47 C43 113.5(4) yes . . .
F3 C47 C43 111.4(5) yes . . .
F4 C48 F5 104.8(5) yes . . .
F4 C48 F6 106.2(4) yes . . .
F4 C48 C45 111.7(4) yes . . .
F5 C48 F6 107.3(4) yes . . .
F5 C48 C45 112.8(4) yes . . .
F6 C48 C45 113.3(5) yes . . .
C50 C49 C54 115.5(4) yes . . .
C50 C49 B1 121.6(5) yes . . .
C54 C49 B1 122.2(4) yes . . .
C49 C50 C51 122.3(5) yes . . .
C50 C51 C52 121.0(4) yes . . .
C50 C51 C55 118.5(5) yes . . .
C52 C51 C55 120.4(4) yes . . .
C51 C52 C53 117.7(5) yes . . .
C52 C53 C54 120.9(5) yes . . .
C52 C53 C56 120.9(5) yes . . .
C54 C53 C56 118.1(4) yes . . .
C49 C54 C53 122.6(4) yes . . .
F7 C55 F8 105.1(4) yes . . .
F7 C55 F9 106.8(4) yes . . .
F7 C55 C51 112.6(4) yes . . .
F8 C55 F9 105.5(4) yes . . .
F8 C55 C51 112.4(4) yes . . .
F9 C55 C51 113.8(5) yes . . .
F10 C56 F11 115.3(6) yes . . .
F10 C56 F12 99.1(7) yes . . .
F10 C56 F25 57.3(6) yes . . .
F10 C56 F26 40.7(6) yes . . .
F10 C56 F27 119.5(7) yes . . .
F10 C56 C53 119.9(8) yes . . .
F11 C56 F12 100.9(7) yes . . .
F11 C56 F25 123.9(7) yes . . .
F11 C56 F26 91.5(5) yes . . .
F11 C56 F27 20.0(5) yes . . .
F11 C56 C53 113.4(5) yes . . .
F12 C56 F25 42.6(5) yes . . .
F12 C56 F26 138.2(6) yes . . .
F12 C56 F27 81.0(7) yes . . .
F12 C56 C53 104.1(5) yes . . .
F25 C56 F26 97.9(5) yes . . .
F25 C56 F27 108.0(7) yes . . .
F25 C56 C53 116.0(5) yes . . .
F26 C56 F27 107.0(5) yes . . .
F26 C56 C53 107.1(6) yes . . .
F27 C56 C53 118.5(5) yes . . .
C58 C57 C62 116.2(4) yes . . .
C58 C57 B1 120.5(4) yes . . .
C62 C57 B1 123.0(5) yes . . .
C57 C58 C59 122.4(4) yes . . .
C58 C59 C60 120.6(5) yes . . .
C58 C59 C63 118.8(4) yes . . .
C60 C59 C63 120.6(4) yes . . .
C59 C60 C61 117.8(4) yes . . .
C60 C61 C62 121.2(4) yes . . .
C60 C61 C64 120.6(4) yes . . .
C62 C61 C64 118.3(5) yes . . .
C57 C62 C61 121.8(5) yes . . .
F13 C63 F14 105.1(5) yes . . .
F13 C63 F15 108.7(5) yes . . .
F13 C63 C59 114.1(5) yes . . .
F14 C63 F15 104.5(5) yes . . .
F14 C63 C59 111.5(4) yes . . .
F15 C63 C59 112.2(5) yes . . .
F16 C64 F17 106.7(4) yes . . .
F16 C64 F18 106.6(4) yes . . .
F16 C64 C61 113.5(5) yes . . .
F17 C64 F18 106.0(5) yes . . .
F17 C64 C61 112.3(4) yes . . .
F18 C64 C61 111.3(4) yes . . .
C66 C65 C70 116.0(5) yes . . .
C66 C65 B1 119.3(5) yes . . .
C70 C65 B1 123.9(4) yes . . .
C65 C66 C67 122.1(5) yes . . .
C66 C67 C68 120.8(4) yes . . .
C66 C67 C71 118.0(6) yes . . .
C68 C67 C71 121.2(5) yes . . .
C67 C68 C69 118.0(5) yes . . .
C68 C69 C70 121.1(6) yes . . .
C68 C69 C72 120.9(5) yes . . .
C70 C69 C72 118.0(4) yes . . .
C65 C70 C69 122.0(4) yes . . .
F19 C71 F20 105.7(6) yes . . .
F19 C71 F21 109.5(5) yes . . .
F19 C71 C67 111.5(5) yes . . .
F20 C71 F21 103.6(5) yes . . .
F20 C71 C67 113.5(5) yes . . .
F21 C71 C67 112.5(6) yes . . .
F22 C72 F23 105.7(7) yes . . .
F22 C72 F24 106.0(5) yes . . .
F22 C72 C69 113.0(5) yes . . .
F23 C72 F24 105.5(5) yes . . .
F23 C72 C69 113.1(5) yes . . .
F24 C72 C69 112.8(6) yes . . .
C41 B1 C49 113.2(4) yes . . .
C41 B1 C57 103.2(4) yes . . .
C41 B1 C65 113.5(5) yes . . .
C49 B1 C57 111.8(5) yes . . .
C49 B1 C65 102.8(4) yes . . .
C57 B1 C65 112.7(4) yes . . .
Ge1 Ru1 H1 50(2) no . . .
S1 Ru1 H1 90.5(19) no . . .
P1 Ru1 H1 77.9(14) no . . .
C7 Ru1 H1 98.8(14) no . . .
C8 Ru1 H1 85.8(15) no . . .
C9 Ru1 H1 103.2(19) no . . .
C10 Ru1 H1 138(2) no . . .
C11 Ru1 H1 163.2(14) no . . .
C12 Ru1 H1 132.5(15) no . . .
C2 C3 H3 119.963 no . . .
C4 C3 H3 119.948 no . . .
C3 C4 H4 120.022 no . . .
C5 C4 H4 119.994 no . . .
C4 C5 H5 119.507 no . . .
C6 C5 H5 119.508 no . . .
Ru1 C9 H9 118.754 no . . .
C8 C9 H9 118.749 no . . .
C10 C9 H9 118.753 no . . .
Ru1 C11 H11 118.547 no . . .
C10 C11 H11 118.549 no . . .
C12 C11 H11 118.538 no . . .
C8 C13 H13A 109.473 no . . .
C8 C13 H13B 109.468 no . . .
C8 C13 H13C 109.468 no . . .
H13A C13 H13B 109.472 no . . .
H13A C13 H13C 109.471 no . . .
H13B C13 H13C 109.476 no . . .
C10 C14 H14A 109.478 no . . .
C10 C14 H14B 109.474 no . . .
C10 C14 H14C 109.477 no . . .
H14A C14 H14B 109.465 no . . .
H14A C14 H14C 109.473 no . . .
H14B C14 H14C 109.460 no . . .
C12 C15 H15A 109.468 no . . .
C12 C15 H15B 109.461 no . . .
C12 C15 H15C 109.470 no . . .
H15A C15 H15B 109.475 no . . .
H15A C15 H15C 109.479 no . . .
H15B C15 H15C 109.476 no . . .
C17 C18 H18 118.814 no . . .
C19 C18 H18 118.797 no . . .
C19 C20 H20 118.795 no . . .
C21 C20 H20 118.782 no . . .
C17 C22 H22A 109.480 no . . .
C17 C22 H22B 109.481 no . . .
C17 C22 H22C 109.477 no . . .
H22A C22 H22B 109.460 no . . .
H22A C22 H22C 109.460 no . . .
H22B C22 H22C 109.470 no . . .
C19 C23 H23A 109.478 no . . .
C19 C23 H23B 109.479 no . . .
C19 C23 H23C 109.481 no . . .
H23A C23 H23B 109.463 no . . .
H23A C23 H23C 109.458 no . . .
H23B C23 H23C 109.467 no . . .
C21 C24 H24A 109.477 no . . .
C21 C24 H24B 109.477 no . . .
C21 C24 H24C 109.469 no . . .
H24A C24 H24B 109.465 no . . .
H24A C24 H24C 109.473 no . . .
H24B C24 H24C 109.467 no . . .
C26 C27 H27 119.663 no . . .
C28 C27 H27 119.680 no . . .
C27 C28 H28 119.819 no . . .
C29 C28 H28 119.815 no . . .
C28 C29 H29 119.327 no . . .
C30 C29 H29 119.343 no . . .
C26 C31 H31A 108.170 no . . .
C26 C31 H31B 108.164 no . . .
C32 C31 H31A 108.164 no . . .
C32 C31 H31B 108.157 no . . .
H31A C31 H31B 107.331 no . . .
C31 C32 H32A 109.469 no . . .
C31 C32 H32B 109.462 no . . .
C31 C32 H32C 109.472 no . . .
H32A C32 H32B 109.482 no . . .
H32A C32 H32C 109.476 no . . .
H32B C32 H32C 109.466 no . . .
C30 C33 H33A 108.266 no . . .
C30 C33 H33B 108.264 no . . .
C34 C33 H33A 108.261 no . . .
C34 C33 H33B 108.268 no . . .
H33A C33 H33B 107.380 no . . .
C33 C34 H34A 109.470 no . . .
C33 C34 H34B 109.472 no . . .
C33 C34 H34C 109.470 no . . .
H34A C34 H34B 109.471 no . . .
H34A C34 H34C 109.470 no . . .
H34B C34 H34C 109.474 no . . .
P1 C35 H35A 108.410 no . . .
P1 C35 H35B 108.414 no . . .
C36 C35 H35A 108.414 no . . .
C36 C35 H35B 108.411 no . . .
H35A C35 H35B 107.476 no . . .
C35 C36 H36A 109.476 no . . .
C35 C36 H36B 109.470 no . . .
C35 C36 H36C 109.465 no . . .
H36A C36 H36B 109.480 no . . .
H36A C36 H36C 109.474 no . . .
H36B C36 H36C 109.462 no . . .
P1 C37 H37A 108.685 no . . .
P1 C37 H37B 108.697 no . . .
C38 C37 H37A 108.684 no . . .
C38 C37 H37B 108.691 no . . .
H37A C37 H37B 107.621 no . . .
C37 C38 H38A 109.475 no . . .
C37 C38 H38B 109.475 no . . .
C37 C38 H38C 109.469 no . . .
H38A C38 H38B 109.470 no . . .
H38A C38 H38C 109.474 no . . .
H38B C38 H38C 109.465 no . . .
P1 C39 H39A 108.500 no . . .
P1 C39 H39B 108.504 no . . .
C40 C39 H39A 108.489 no . . .
C40 C39 H39B 108.483 no . . .
H39A C39 H39B 107.514 no . . .
C39 C40 H40A 109.468 no . . .
C39 C40 H40B 109.468 no . . .
C39 C40 H40C 109.467 no . . .
H40A C40 H40B 109.470 no . . .
H40A C40 H40C 109.475 no . . .
H40B C40 H40C 109.480 no . . .
C41 C42 H42 119.175 no . . .
C43 C42 H42 119.170 no . . .
C43 C44 H44 121.067 no . . .
C45 C44 H44 121.075 no . . .
C41 C46 H46 118.955 no . . .
C45 C46 H46 118.969 no . . .
C49 C50 H50 118.876 no . . .
C51 C50 H50 118.870 no . . .
C51 C52 H52 121.138 no . . .
C53 C52 H52 121.145 no . . .
C49 C54 H54 118.703 no . . .
C53 C54 H54 118.710 no . . .
C57 C58 H58 118.801 no . . .
C59 C58 H58 118.803 no . . .
C59 C60 H60 121.086 no . . .
C61 C60 H60 121.099 no . . .
C57 C62 H62 119.098 no . . .
C61 C62 H62 119.103 no . . .
C65 C66 H66 118.965 no . . .
C67 C66 H66 118.963 no . . .
C67 C68 H68 120.990 no . . .
C69 C68 H68 120.985 no . . .
C65 C70 H70 119.001 no . . .
C69 C70 H70 118.993 no . . .

loop_
_geom_bond_atom_site_label_1
_geom_bond_atom_site_label_2
_geom_bond_distance
_geom_bond_publ_flag
_geom_bond_site_symmetry_1
_geom_bond_site_symmetry_2
Ru1 Ge1 2.5659(9) yes . .
Ru1 S1 2.4565(15) yes . .
Ru1 P1 2.3176(12) yes . .
Ru1 C7 2.222(4) yes . .
Ru1 C8 2.229(4) yes . .
Ru1 C9 2.236(6) yes . .
Ru1 C10 2.305(6) yes . .
Ru1 C11 2.290(5) yes . .
Ru1 C12 2.289(4) yes . .
Ge1 S1 2.1486(12) yes . .
Ge1 C1 1.981(4) yes . .
Ge1 C25 1.961(5) yes . .
P1 C35 1.825(6) yes . .
P1 C37 1.836(7) yes . .
P1 C39 1.828(5) yes . .
F1 C47 1.319(6) yes . .
F2 C47 1.265(9) yes . .
F3 C47 1.365(6) yes . .
F4 C48 1.345(7) yes . .
F5 C48 1.341(6) yes . .
F6 C48 1.341(5) yes . .
F7 C55 1.341(7) yes . .
F8 C55 1.349(5) yes . .
F9 C55 1.333(6) yes . .
F10 F25 1.209(13) yes . .
F10 F26 0.955(12) yes . .
F10 C56 1.206(9) yes . .
F11 C56 1.350(9) yes . .
F12 F25 1.023(12) yes . .
F12 C56 1.477(13) yes . .
F13 C63 1.327(6) yes . .
F14 C63 1.349(7) yes . .
F15 C63 1.346(6) yes . .
F16 C64 1.330(6) yes . .
F17 C64 1.336(6) yes . .
F18 C64 1.341(7) yes . .
F19 C71 1.315(9) yes . .
F20 C71 1.328(6) yes . .
F21 C71 1.341(8) yes . .
F22 C72 1.325(8) yes . .
F23 C72 1.337(8) yes . .
F24 C72 1.328(6) yes . .
F25 C56 1.308(9) yes . .
F26 C56 1.457(8) yes . .
F27 C56 1.276(10) yes . .
C1 C2 1.407(7) yes . .
C1 C6 1.407(7) yes . .
C2 C3 1.397(6) yes . .
C2 C7 1.488(7) yes . .
C3 C4 1.395(8) yes . .
C4 C5 1.386(8) yes . .
C5 C6 1.394(6) yes . .
C6 C16 1.493(8) yes . .
C7 C8 1.442(8) yes . .
C7 C12 1.426(5) yes . .
C8 C9 1.409(8) yes . .
C8 C13 1.497(6) yes . .
C9 C10 1.431(6) yes . .
C10 C11 1.405(8) yes . .
C10 C14 1.504(9) yes . .
C11 C12 1.425(7) yes . .
C12 C15 1.495(8) yes . .
C16 C17 1.413(7) yes . .
C16 C21 1.410(6) yes . .
C17 C18 1.389(9) yes . .
C17 C22 1.508(7) yes . .
C18 C19 1.392(7) yes . .
C19 C20 1.393(9) yes . .
C19 C23 1.516(11) yes . .
C20 C21 1.386(9) yes . .
C21 C24 1.511(8) yes . .
C25 C26 1.410(7) yes . .
C25 C30 1.424(6) yes . .
C26 C27 1.402(7) yes . .
C26 C31 1.522(6) yes . .
C27 C28 1.389(7) yes . .
C28 C29 1.390(8) yes . .
C29 C30 1.385(7) yes . .
C30 C33 1.513(8) yes . .
C31 C32 1.531(9) yes . .
C33 C34 1.507(7) yes . .
C35 C36 1.534(7) yes . .
C37 C38 1.519(7) yes . .
C39 C40 1.517(9) yes . .
C41 C42 1.406(7) yes . .
C41 C46 1.400(7) yes . .
C41 B1 1.631(6) yes . .
C42 C43 1.388(6) yes . .
C43 C44 1.392(7) yes . .
C43 C47 1.508(8) yes . .
C44 C45 1.386(8) yes . .
C45 C46 1.398(6) yes . .
C45 C48 1.497(7) yes . .
C49 C50 1.411(6) yes . .
C49 C54 1.391(7) yes . .
C49 B1 1.635(7) yes . .
C50 C51 1.387(7) yes . .
C51 C52 1.393(7) yes . .
C51 C55 1.492(6) yes . .
C52 C53 1.386(6) yes . .
C53 C54 1.397(7) yes . .
C53 C56 1.489(8) yes . .
C57 C58 1.400(8) yes . .
C57 C62 1.402(6) yes . .
C57 B1 1.645(7) yes . .
C58 C59 1.395(6) yes . .
C59 C60 1.394(7) yes . .
C59 C63 1.494(9) yes . .
C60 C61 1.394(8) yes . .
C61 C62 1.395(6) yes . .
C61 C64 1.493(7) yes . .
C65 C66 1.407(6) yes . .
C65 C70 1.396(8) yes . .
C65 B1 1.643(8) yes . .
C66 C67 1.396(8) yes . .
C67 C68 1.390(9) yes . .
C67 C71 1.498(7) yes . .
C68 C69 1.386(6) yes . .
C69 C70 1.399(8) yes . .
C69 C72 1.495(9) yes . .
Ru1 H1 1.67(5) no . .
C3 H3 0.950 no . .
C4 H4 0.950 no . .
C5 H5 0.950 no . .
C9 H9 1.000 no . .
C11 H11 1.000 no . .
C13 H13A 0.980 no . .
C13 H13B 0.980 no . .
C13 H13C 0.980 no . .
C14 H14A 0.980 no . .
C14 H14B 0.980 no . .
C14 H14C 0.980 no . .
C15 H15A 0.980 no . .
C15 H15B 0.980 no . .
C15 H15C 0.980 no . .
C18 H18 0.950 no . .
C20 H20 0.950 no . .
C22 H22A 0.980 no . .
C22 H22B 0.980 no . .
C22 H22C 0.980 no . .
C23 H23A 0.980 no . .
C23 H23B 0.980 no . .
C23 H23C 0.980 no . .
C24 H24A 0.980 no . .
C24 H24B 0.980 no . .
C24 H24C 0.980 no . .
C27 H27 0.950 no . .
C28 H28 0.950 no . .
C29 H29 0.950 no . .
C31 H31A 0.990 no . .
C31 H31B 0.990 no . .
C32 H32A 0.980 no . .
C32 H32B 0.980 no . .
C32 H32C 0.980 no . .
C33 H33A 0.990 no . .
C33 H33B 0.990 no . .
C34 H34A 0.980 no . .
C34 H34B 0.980 no . .
C34 H34C 0.980 no . .
C35 H35A 0.990 no . .
C35 H35B 0.990 no . .
C36 H36A 0.980 no . .
C36 H36B 0.980 no . .
C36 H36C 0.980 no . .
C37 H37A 0.990 no . .
C37 H37B 0.990 no . .
C38 H38A 0.980 no . .
C38 H38B 0.980 no . .
C38 H38C 0.980 no . .
C39 H39A 0.990 no . .
C39 H39B 0.990 no . .
C40 H40A 0.980 no . .
C40 H40B 0.980 no . .
C40 H40C 0.980 no . .
C42 H42 0.950 no . .
C44 H44 0.950 no . .
C46 H46 0.950 no . .
C50 H50 0.950 no . .
C52 H52 0.950 no . .
C54 H54 0.950 no . .
C58 H58 0.950 no . .
C60 H60 0.950 no . .
C62 H62 0.950 no . .
C66 H66 0.950 no . .
C68 H68 0.950 no . .
C70 H70 0.950 no . .

loop_
_geom_contact_atom_site_label_1
_geom_contact_atom_site_label_2
_geom_contact_distance
_geom_contact_publ_flag
_geom_contact_site_symmetry_1
_geom_contact_site_symmetry_2
Ge1 C16 3.264(5) no . .
Ge1 C17 3.589(6) no . .
Ge1 C31 3.258(6) no . .
Ge1 C33 3.154(5) no . .
S1 C15 3.421(5) no . .
S1 C31 3.437(6) no . .
S1 C35 3.442(5) no . .
F1 C42 2.765(7) no . .
F1 C44 3.595(7) no . .
F2 C42 3.283(8) no . .
F2 C44 3.047(10) no . .
F3 C42 3.551(6) no . .
F3 C44 2.831(7) no . .
F4 C44 3.265(7) no . .
F4 C46 3.092(6) no . .
F5 C44 3.566(6) no . .
F5 C46 2.822(5) no . .
F6 C44 2.761(6) no . .
F7 C50 3.023(5) no . .
F7 C52 3.351(7) no . .
F8 C50 2.849(5) no . .
F8 C52 3.524(5) no . .
F9 C52 2.750(5) no . .
F10 C52 3.534(9) no . .
F10 C54 2.808(10) no . .
F11 C52 2.741(8) no . .
F12 C52 3.273(12) no . .
F12 C54 3.057(14) no . .
F13 C60 2.746(8) no . .
F14 C58 2.917(7) no . .
F14 C60 3.458(7) no . .
F15 C58 2.937(7) no . .
F15 C60 3.439(7) no . .
F16 C60 2.732(6) no . .
F17 C60 3.430(7) no . .
F17 C62 2.938(5) no . .
F18 C60 3.438(7) no . .
F18 C62 2.902(6) no . .
F19 C66 2.879(6) no . .
F19 C68 3.424(8) no . .
F20 C66 2.971(5) no . .
F20 C68 3.444(6) no . .
F21 C68 2.734(6) no . .
F22 C68 3.368(7) no . .
F22 C70 3.013(9) no . .
F23 C68 2.739(8) no . .
F24 C68 3.487(6) no . .
F24 C70 2.868(7) no . .
F25 C52 3.577(8) no . .
F25 C54 2.831(10) no . .
F26 C52 3.347(6) no . .
F26 C54 2.987(7) no . .
F27 C52 2.825(9) no . .
C1 C4 2.796(6) no . .
C1 C8 3.434(8) no . .
C1 C12 3.337(7) no . .
C1 C15 3.528(6) no . .
C1 C17 3.277(9) no . .
C1 C21 3.505(8) no . .
C1 C22 3.379(9) no . .
C2 C5 2.788(8) no . .
C2 C13 3.009(8) no . .
C2 C15 2.933(6) no . .
C3 C6 2.801(8) no . .
C3 C8 3.400(7) no . .
C3 C12 3.389(6) no . .
C3 C13 3.551(8) no . .
C3 C15 3.555(6) no . .
C5 C17 3.462(7) no . .
C5 C21 3.266(7) no . .
C5 C24 3.350(7) no . .
C6 C22 2.943(7) no . .
C6 C24 2.956(6) no . .
C13 C33 3.556(8) no . .
C14 C39 3.560(8) no . .
C16 C19 2.819(9) no . .
C16 C25 3.441(6) no . .
C17 C20 2.781(7) no . .
C18 C21 2.781(8) no . .
C18 C31 3.511(7) no . .
C18 C32 3.599(7) no . .
C21 C25 3.541(7) no . .
C25 C28 2.780(7) no . .
C26 C29 2.806(7) no . .
C27 C30 2.812(8) no . .
C27 C32 2.914(7) no . .
C29 C34 2.908(9) no . .
C35 C38 3.376(9) no . .
C35 C40 3.499(8) no . .
C36 C37 3.203(9) no . .
C36 C39 3.358(8) no . .
C41 C44 2.851(6) no . .
C41 C50 3.209(6) no . .
C41 C58 3.272(7) no . .
C41 C62 3.455(5) no . .
C41 C70 3.140(7) no . .
C42 C45 2.764(7) no . .
C42 C57 3.249(7) no . .
C42 C65 3.174(6) no . .
C42 C70 3.225(6) no . .
C43 C46 2.753(8) no . .
C46 C49 3.127(6) no . .
C46 C50 3.280(6) no . .
C46 C57 3.441(5) no . .
C49 C52 2.858(7) no . .
C49 C58 3.138(6) no . .
C49 C66 3.172(7) no . .
C49 C70 3.482(8) no . .
C50 C53 2.753(7) no . .
C50 C65 3.259(7) no . .
C51 C54 2.751(6) no . .
C54 C57 3.077(7) no . .
C54 C58 3.158(6) no . .
C54 C65 3.414(8) no . .
C54 C66 3.490(8) no . .
C57 C60 2.855(6) no . .
C57 C66 3.189(7) no . .
C58 C61 2.756(6) no . .
C59 C62 2.767(8) no . .
C62 C65 3.131(6) no . .
C62 C66 3.289(6) no . .
C65 C68 2.854(8) no . .
C66 C69 2.755(9) no . .
C67 C70 2.761(6) no . .
S1 F13 3.454(4) no . 2_666
F1 F3 3.344(7) no . 2_657
F1 F8 3.539(6) no . 1_655
F1 F9 3.093(6) no . 1_655
F1 C10 3.474(6) no . 1_545
F1 C11 3.362(7) no . 1_545
F2 F3 3.082(7) no . 2_657
F2 F5 2.970(5) no . 2_557
F2 F8 3.450(8) no . 2_557
F2 C9 2.964(10) no . 2_667
F2 C10 3.399(9) no . 2_667
F2 C14 3.417(8) no . 2_667
F3 F1 3.344(7) no . 2_657
F3 F2 3.082(7) no . 2_657
F3 F3 3.375(7) no . 2_657
F3 F8 2.874(4) no . 2_557
F3 C7 3.344(7) no . 1_545
F3 C8 3.297(6) no . 1_545
F3 C9 3.338(6) no . 1_545
F3 C10 3.398(6) no . 1_545
F3 C11 3.413(6) no . 1_545
F3 C12 3.365(7) no . 1_545
F3 C47 3.526(8) no . 2_657
F4 C3 3.344(6) no . 1_545
F4 C4 3.165(5) no . 1_545
F4 C37 3.291(8) no . 1_445
F4 C38 3.404(9) no . 1_445
F5 F2 2.970(5) no . 2_557
F5 C43 3.272(6) no . 2_557
F5 C44 3.204(6) no . 2_557
F6 C46 3.580(6) no . 2_557
F7 C24 3.509(6) no . 1_455
F7 C29 3.399(6) no . 1_455
F8 F1 3.539(6) no . 1_455
F8 F2 3.450(8) no . 2_557
F8 F3 2.874(4) no . 2_557
F8 C14 3.567(8) no . 1_445
F8 C44 3.430(5) no . 2_557
F9 F1 3.093(6) no . 1_455
F9 C20 3.588(6) no . 1_455
F10 F19 2.917(10) no . 2_566
F10 C32 3.369(10) no . 2_666
F11 F17 3.011(9) no . 1_455
F11 F18 3.093(8) no . 1_455
F11 F19 3.118(7) no . 2_566
F11 F20 3.276(7) no . 2_566
F11 C23 3.255(9) no . 1_455
F11 C64 3.575(10) no . 1_455
F12 F16 3.502(13) no . 1_455
F12 F18 3.210(10) no . 1_455
F12 C36 3.373(14) no . 2_666
F12 C40 3.397(12) no . 1_445
F13 S1 3.454(4) no . 2_666
F13 F13 2.893(5) no . 2_656
F13 F16 3.543(7) no . 2_656
F13 C60 3.377(6) no . 2_656
F14 C39 3.356(6) no . 1_445
F14 C40 3.561(9) no . 2_666
F16 F12 3.502(13) no . 1_655
F16 F13 3.543(7) no . 2_656
F16 F27 3.532(10) no . 1_655
F16 C36 3.362(5) no . 2_766
F16 C40 3.523(7) no . 1_545
F17 F11 3.011(9) no . 1_655
F17 F20 3.328(5) no . 2_666
F17 F27 2.858(9) no . 1_655
F17 C23 3.429(10) no . .
F18 F11 3.093(8) no . 1_655
F18 F12 3.210(10) no . 1_655
F18 F27 2.819(8) no . 1_655
F19 F10 2.917(10) no . 2_566
F19 F11 3.118(7) no . 2_566
F19 F25 3.579(7) no . 2_566
F19 F26 2.745(8) no . 2_566
F19 F27 3.242(7) no . 2_566
F19 C27 3.330(6) no . 1_455
F19 C28 3.237(6) no . 1_455
F19 C56 3.488(7) no . 2_566
F20 F11 3.276(7) no . 2_566
F20 F17 3.328(5) no . 2_666
F20 F27 3.416(7) no . 2_566
F20 C18 3.416(9) no . .
F20 C19 3.553(9) no . .
F20 C23 3.186(9) no . .
F21 F27 3.598(8) no . 2_566
F21 C18 3.247(9) no . .
F21 C36 3.192(7) no . 1_455
F22 C13 3.485(7) no . 2_667
F22 C24 3.465(8) no . .
F23 C5 3.548(8) no . .
F25 F19 3.579(7) no . 2_566
F25 C36 3.518(11) no . 2_666
F26 F19 2.745(8) no . 2_566
F26 C27 3.595(9) no . 1_455
F27 F16 3.532(10) no . 1_455
F27 F17 2.858(9) no . 1_455
F27 F18 2.819(8) no . 1_455
F27 F19 3.242(7) no . 2_566
F27 F20 3.416(7) no . 2_566
F27 F21 3.598(8) no . 2_566
F27 C23 3.572(9) no . 1_455
F27 C64 3.300(10) no . 1_455
C3 F4 3.344(6) no . 1_565
C4 F4 3.165(5) no . 1_565
C4 C34 3.514(7) no . 2_667
C5 F23 3.548(8) no . .
C7 F3 3.344(7) no . 1_565
C8 F3 3.297(6) no . 1_565
C9 F2 2.964(10) no . 2_667
C9 F3 3.338(6) no . 1_565
C10 F1 3.474(6) no . 1_565
C10 F2 3.399(9) no . 2_667
C10 F3 3.398(6) no . 1_565
C11 F1 3.362(7) no . 1_565
C11 F3 3.413(6) no . 1_565
C12 F3 3.365(7) no . 1_565
C13 F22 3.485(7) no . 2_667
C14 F2 3.417(8) no . 2_667
C14 F8 3.567(8) no . 1_665
C14 C51 3.592(8) no . 1_665
C18 F20 3.416(9) no . .
C18 F21 3.247(9) no . .
C19 F20 3.553(9) no . .
C20 F9 3.588(6) no . 1_655
C23 F11 3.255(9) no . 1_655
C23 F17 3.429(10) no . .
C23 F20 3.186(9) no . .
C23 F27 3.572(9) no . 1_655
C24 F7 3.509(6) no . 1_655
C24 F22 3.465(8) no . .
C27 F19 3.330(6) no . 1_655
C27 F26 3.595(9) no . 1_655
C28 F19 3.237(6) no . 1_655
C29 F7 3.399(6) no . 1_655
C32 F10 3.369(10) no . 2_666
C34 C4 3.514(7) no . 2_667
C36 F12 3.373(14) no . 2_666
C36 F16 3.362(5) no . 2_766
C36 F21 3.192(7) no . 1_655
C36 F25 3.518(11) no . 2_666
C37 F4 3.291(8) no . 1_665
C38 F4 3.404(9) no . 1_665
C39 F14 3.356(6) no . 1_665
C40 F12 3.397(12) no . 1_665
C40 F14 3.561(9) no . 2_666
C40 F16 3.523(7) no . 1_565
C43 F5 3.272(6) no . 2_557
C44 F5 3.204(6) no . 2_557
C44 F8 3.430(5) no . 2_557
C46 F6 3.580(6) no . 2_557
C47 F3 3.526(8) no . 2_657
C51 C14 3.592(8) no . 1_445
C56 F19 3.488(7) no . 2_566
C60 F13 3.377(6) no . 2_656
C64 F11 3.575(10) no . 1_655
C64 F27 3.300(10) no . 1_655
Ru1 H13B 3.4485 no . .
Ru1 H15A 3.4698 no . .
Ru1 H35A 3.5448 no . .
Ru1 H37B 3.5708 no . .
Ru1 H38B 3.4095 no . .
Ru1 H40A 3.3886 no . .
Ge1 H22B 3.0732 no . .
Ge1 H31A 3.3333 no . .
Ge1 H31B 2.8700 no . .
Ge1 H33A 3.1065 no . .
Ge1 H33B 2.8341 no . .
Ge1 H35A 3.3744 no . .
S1 H15A 2.8364 no . .
S1 H22B 3.1348 no . .
S1 H31A 3.0162 no . .
S1 H31B 3.0251 no . .
S1 H35A 3.5169 no . .
S1 H35B 2.9520 no . .
S1 H40A 3.1706 no . .
S1 H40B 3.3389 no . .
P1 H9 3.5785 no . .
P1 H14A 3.4057 no . .
P1 H36A 3.0078 no . .
P1 H36B 3.0061 no . .
P1 H38A 2.9790 no . .
P1 H38B 2.9779 no . .
P1 H40A 2.9878 no . .
P1 H40B 2.9874 no . .
F1 H42 2.4575 no . .
F2 H42 3.3933 no . .
F2 H44 3.0227 no . .
F3 H44 2.6155 no . .
F4 H44 3.4025 no . .
F4 H46 3.0737 no . .
F5 H46 2.5536 no . .
F6 H44 2.4636 no . .
F7 H50 2.9431 no . .
F7 H52 3.5184 no . .
F8 H50 2.6179 no . .
F9 H52 2.4507 no . .
F10 H54 2.5451 no . .
F11 H52 2.4363 no . .
F12 H52 3.4164 no . .
F12 H54 3.0210 no . .
F13 H60 2.4401 no . .
F14 H58 2.7556 no . .
F15 H58 2.7817 no . .
F16 H60 2.4235 no . .
F17 H62 2.7877 no . .
F18 H62 2.7499 no . .
F19 H66 2.7289 no . .
F20 H66 2.8162 no . .
F21 H68 2.4239 no . .
F22 H68 3.5354 no . .
F22 H70 2.9221 no . .
F23 H68 2.4338 no . .
F24 H70 2.6599 no . .
F25 H54 2.5506 no . .
F26 H52 3.5457 no . .
F26 H54 2.9147 no . .
F27 H52 2.5557 no . .
C1 H1 3.20(5) no . .
C1 H3 3.2846 no . .
C1 H5 3.2744 no . .
C1 H13C 3.1850 no . .
C1 H15C 2.9525 no . .
C1 H22B 3.0091 no . .
C1 H22C 3.3352 no . .
C1 H24C 3.2205 no . .
C1 H33B 2.8037 no . .
C2 H1 3.46(5) no . .
C2 H4 3.2769 no . .
C2 H13C 2.5189 no . .
C2 H15A 3.5368 no . .
C2 H15C 2.4345 no . .
C2 H33B 3.4038 no . .
C3 H5 3.2633 no . .
C3 H13C 2.8853 no . .
C3 H15C 2.8869 no . .
C4 H24C 3.5482 no . .
C5 H3 3.2648 no . .
C5 H22C 3.2007 no . .
C5 H24C 2.6864 no . .
C6 H4 3.2736 no . .
C6 H22B 3.0077 no . .
C6 H22C 2.7612 no . .
C6 H24A 3.5987 no . .
C6 H24C 2.4585 no . .
C6 H33B 3.2880 no . .
C7 H3 2.6447 no . .
C7 H9 3.3532 no . .
C7 H11 3.3466 no . .
C7 H13A 3.1697 no . .
C7 H13B 3.1991 no . .
C7 H13C 2.5958 no . .
C7 H15A 3.1610 no . .
C7 H15B 3.1749 no . .
C7 H15C 2.5814 no . .
C8 H3 3.3956 no . .
C8 H33A 3.5879 no . .
C8 H38B 3.5947 no . .
C9 H11 3.3247 no . .
C9 H13A 2.7438 no . .
C9 H13B 2.7433 no . .
C9 H13C 3.3076 no . .
C9 H14A 2.7055 no . .
C9 H14B 2.8978 no . .
C9 H14C 3.3359 no . .
C9 H37B 3.2197 no . .
C9 H38B 3.3444 no . .
C10 H37B 3.4648 no . .
C10 H39A 3.3535 no . .
C11 H9 3.3249 no . .
C11 H14A 3.2435 no . .
C11 H14B 3.0361 no . .
C11 H14C 2.5928 no . .
C11 H15A 2.7528 no . .
C11 H15B 2.7525 no . .
C11 H15C 3.3205 no . .
C11 H40A 3.2845 no . .
C12 H3 3.4448 no . .
C13 H1 3.15(5) no . .
C13 H3 3.5666 no . .
C13 H9 2.6681 no . .
C13 H33A 3.0917 no . .
C13 H33B 3.1528 no . .
C13 H34C 3.5701 no . .
C13 H38B 3.4974 no . .
C14 H9 2.7314 no . .
C14 H11 2.7056 no . .
C14 H37B 3.3028 no . .
C14 H39A 2.7854 no . .
C15 H11 2.6765 no . .
C16 H5 2.6437 no . .
C16 H18 3.2685 no . .
C16 H20 3.2650 no . .
C16 H22A 3.3325 no . .
C16 H22B 2.8694 no . .
C16 H22C 2.7286 no . .
C16 H24A 3.1621 no . .
C16 H24B 3.1692 no . .
C16 H24C 2.5843 no . .
C16 H31B 3.5761 no . .
C17 H5 3.5402 no . .
C17 H31B 2.8639 no . .
C18 H20 3.2388 no . .
C18 H22A 2.5424 no . .
C18 H22B 3.0687 no . .
C18 H22C 3.1788 no . .
C18 H23A 3.1657 no . .
C18 H23B 3.1578 no . .
C18 H23C 2.5938 no . .
C18 H31B 2.9295 no . .
C18 H32A 2.9418 no . .
C19 H32A 3.0888 no . .
C20 H18 3.2391 no . .
C20 H23A 2.7700 no . .
C20 H23B 2.7701 no . .
C20 H23C 3.3172 no . .
C20 H24A 2.7503 no . .
C20 H24B 2.7497 no . .
C20 H24C 3.3015 no . .
C21 H5 3.2000 no . .
C22 H18 2.6343 no . .
C22 H31B 3.0908 no . .
C23 H18 2.6920 no . .
C23 H20 2.6595 no . .
C23 H32A 3.0463 no . .
C24 H5 3.3047 no . .
C24 H20 2.6361 no . .
C24 H33B 3.1059 no . .
C24 H34B 3.2697 no . .
C25 H1 2.79(6) no . .
C25 H27 3.2760 no . .
C25 H29 3.2712 no . .
C25 H31A 2.9064 no . .
C25 H31B 2.7107 no . .
C25 H33A 2.8300 no . .
C25 H33B 2.7089 no . .
C25 H35A 2.9642 no . .
C26 H28 3.2795 no . .
C26 H32A 2.8092 no . .
C26 H32B 2.8078 no . .
C26 H32C 3.4151 no . .
C26 H35A 3.2639 no . .
C27 H29 3.2623 no . .
C27 H31A 3.0306 no . .
C27 H31B 3.2352 no . .
C27 H32A 2.9619 no . .
C27 H32B 2.7333 no . .
C29 H24A 3.3144 no . .
C29 H27 3.2648 no . .
C29 H33A 3.0946 no . .
C29 H33B 3.2001 no . .
C29 H34A 2.7751 no . .
C29 H34B 2.8931 no . .
C30 H1 3.05(5) no . .
C30 H24A 3.0733 no . .
C30 H28 3.2704 no . .
C30 H34A 2.7728 no . .
C30 H34B 2.7731 no . .
C30 H34C 3.3847 no . .
C30 H35A 3.4331 no . .
C31 H18 3.5779 no . .
C31 H27 2.6528 no . .
C32 H18 3.3640 no . .
C32 H27 2.5296 no . .
C33 H1 2.71(4) no . .
C33 H13B 2.9698 no . .
C33 H13C 3.3231 no . .
C33 H24A 3.1059 no . .
C33 H24C 3.4493 no . .
C33 H29 2.6769 no . .
C33 H38B 3.4605 no . .
C34 H13B 3.4313 no . .
C34 H24A 3.1729 no . .
C34 H29 2.5316 no . .
C35 H1 3.08(4) no . .
C35 H31A 3.4334 no . .
C35 H37A 3.0083 no . .
C35 H38A 2.9568 no . .
C35 H39B 2.9110 no . .
C35 H40B 3.1189 no . .
C36 H37A 2.8273 no . .
C36 H38A 3.1543 no . .
C36 H39B 2.9042 no . .
C37 H1 3.32(6) no . .
C37 H9 3.2127 no . .
C37 H14A 3.2621 no . .
C37 H35A 3.1684 no . .
C37 H36A 2.7776 no . .
C37 H36B 3.4221 no . .
C37 H39A 2.9049 no . .
C37 H39B 2.9518 no . .
C38 H1 3.11(6) no . .
C38 H9 3.4052 no . .
C38 H33A 3.1939 no . .
C38 H35A 3.1917 no . .
C38 H36A 3.0668 no . .
C39 H14A 3.1780 no . .
C39 H14C 3.2920 no . .
C39 H35B 3.0167 no . .
C39 H36B 2.9410 no . .
C39 H37A 2.8677 no . .
C39 H37B 3.0051 no . .
C40 H14C 3.5813 no . .
C40 H35B 3.1750 no . .
C41 H50 2.8987 no . .
C41 H58 3.2635 no . .
C41 H62 3.5816 no . .
C41 H70 2.7675 no . .
C42 H44 3.2837 no . .
C42 H46 3.2451 no . .
C42 H62 3.5128 no . .
C42 H70 2.7244 no . .
C44 H42 3.2725 no . .
C44 H46 3.2682 no . .
C46 H42 3.2454 no . .
C46 H44 3.2828 no . .
C46 H50 2.9184 no . .
C46 H58 3.2985 no . .
C47 H42 2.6419 no . .
C47 H44 2.6601 no . .
C48 H44 2.6716 no . .
C48 H46 2.6289 no . .
C49 H46 2.7579 no . .
C49 H58 2.8128 no . .
C49 H66 3.1479 no . .
C50 H46 2.8178 no . .
C50 H52 3.2805 no . .
C50 H54 3.2348 no . .
C52 H50 3.2672 no . .
C52 H54 3.2663 no . .
C54 H50 3.2329 no . .
C54 H52 3.2830 no . .
C54 H58 2.8090 no . .
C54 H66 3.1204 no . .
C55 H50 2.6023 no . .
C55 H52 2.6815 no . .
C56 H52 2.6833 no . .
C56 H54 2.6002 no . .
C57 H42 3.2497 no . .
C57 H46 3.5704 no . .
C57 H54 2.6821 no . .
C57 H66 2.8674 no . .
C58 H46 3.5226 no . .
C58 H54 2.6591 no . .
C58 H60 3.2851 no . .
C58 H62 3.2421 no . .
C60 H58 3.2709 no . .
C60 H62 3.2774 no . .
C62 H42 3.2918 no . .
C62 H58 3.2406 no . .
C62 H60 3.2900 no . .
C62 H66 2.9481 no . .
C63 H58 2.6154 no . .
C63 H60 2.6867 no . .
C64 H60 2.6858 no . .
C64 H62 2.6106 no . .
C65 H42 2.8528 no . .
C65 H50 3.2868 no . .
C65 H54 3.5498 no . .
C65 H62 2.7635 no . .
C66 H54 3.4212 no . .
C66 H62 2.8638 no . .
C66 H68 3.2831 no . .
C66 H70 3.2418 no . .
C68 H66 3.2697 no . .
C68 H70 3.2710 no . .
C70 H42 2.8511 no . .
C70 H50 3.3871 no . .
C70 H66 3.2400 no . .
C70 H68 3.2854 no . .
C71 H66 2.6060 no . .
C71 H68 2.6973 no . .
C72 H68 2.6838 no . .
C72 H70 2.6075 no . .
B1 H42 2.7507 no . .
B1 H46 2.8079 no . .
B1 H50 2.7886 no . .
B1 H54 2.7797 no . .
B1 H58 2.7568 no . .
B1 H62 2.8165 no . .
B1 H66 2.7446 no . .
B1 H70 2.8276 no . .
H1 H9 3.3363 no . .
H1 H13B 2.8058 no . .
H1 H13C 3.4016 no . .
H1 H33A 2.0526 no . .
H1 H33B 2.7638 no . .
H1 H35A 2.6571 no . .
H1 H35B 3.4832 no . .
H1 H38A 3.1572 no . .
H1 H38B 2.5348 no . .
H3 H4 2.3449 no . .
H3 H13C 3.0359 no . .
H3 H15C 3.1827 no . .
H4 H5 2.3287 no . .
H5 H22C 3.3750 no . .
H5 H24B 3.4350 no . .
H5 H24C 2.8056 no . .
H9 H13A 2.7621 no . .
H9 H13B 2.6278 no . .
H9 H14A 2.5543 no . .
H9 H14B 3.0083 no . .
H9 H37B 2.6207 no . .
H9 H38B 2.8061 no . .
H11 H14A 3.4637 no . .
H11 H14B 3.2518 no . .
H11 H14C 2.3879 no . .
H11 H15A 2.6400 no . .
H11 H15B 2.7618 no . .
H11 H40A 2.7217 no . .
H13B H33A 2.3701 no . .
H13B H33B 2.8283 no . .
H13B H34C 2.9277 no . .
H13B H38B 2.6794 no . .
H13C H33A 3.1339 no . .
H13C H33B 2.6968 no . .
H13C H34C 3.3417 no . .
H14A H37B 2.4658 no . .
H14A H39A 2.3548 no . .
H14C H39A 2.5075 no . .
H14C H40A 3.1350 no . .
H15A H22B 3.4678 no . .
H15C H22B 3.3514 no . .
H15C H22C 3.5303 no . .
H18 H22A 2.3126 no . .
H18 H22B 3.1969 no . .
H18 H22C 3.3842 no . .
H18 H23A 3.3519 no . .
H18 H23B 3.3518 no . .
H18 H23C 2.3803 no . .
H18 H31B 2.9981 no . .
H18 H32A 2.7047 no . .
H18 H32C 3.4708 no . .
H20 H23A 2.6952 no . .
H20 H23B 2.7095 no . .
H20 H23C 3.5908 no . .
H20 H24A 2.6763 no . .
H20 H24B 2.6753 no . .
H20 H24C 3.5696 no . .
H22A H31B 3.2733 no . .
H22B H31B 2.6576 no . .
H23B H27 3.3979 no . .
H23B H32A 2.8873 no . .
H23C H32A 2.7480 no . .
H24A H29 3.3851 no . .
H24A H33B 2.7866 no . .
H24A H34B 2.4537 no . .
H24C H33B 2.6966 no . .
H24C H34B 3.2671 no . .
H27 H28 2.3313 no . .
H27 H31A 3.1588 no . .
H27 H31B 3.4663 no . .
H27 H32A 2.5595 no . .
H27 H32B 2.1196 no . .
H27 H32C 3.4821 no . .
H28 H29 2.3273 no . .
H29 H33A 3.2684 no . .
H29 H33B 3.4276 no . .
H29 H34A 2.2114 no . .
H29 H34B 2.4416 no . .
H29 H34C 3.4986 no . .
H31A H32A 2.8581 no . .
H31A H32B 2.3705 no . .
H31A H32C 2.3469 no . .
H31A H35A 3.1832 no . .
H31A H35B 2.7539 no . .
H31B H32A 2.3693 no . .
H31B H32B 2.8582 no . .
H31B H32C 2.3481 no . .
H33A H34A 2.3486 no . .
H33A H34B 2.8406 no . .
H33A H34C 2.3266 no . .
H33A H35A 3.5221 no . .
H33A H38A 3.0460 no . .
H33A H38B 2.4824 no . .
H33B H34A 2.8407 no . .
H33B H34B 2.3485 no . .
H33B H34C 2.3268 no . .
H35A H36A 2.3743 no . .
H35A H36B 2.8627 no . .
H35A H36C 2.3555 no . .
H35A H37A 3.4234 no . .
H35A H38A 2.6046 no . .
H35A H38B 3.4026 no . .
H35B H36A 2.8627 no . .
H35B H36B 2.3755 no . .
H35B H36C 2.3542 no . .
H35B H39B 3.1040 no . .
H35B H40A 3.5530 no . .
H35B H40B 2.5677 no . .
H36A H37A 2.2867 no . .
H36A H38A 2.5075 no . .
H36A H38C 3.5393 no . .
H36A H39B 3.2192 no . .
H36B H37A 2.8987 no . .
H36B H39B 2.2761 no . .
H36B H40B 3.3180 no . .
H37A H38A 2.3634 no . .
H37A H38B 2.8539 no . .
H37A H38C 2.3468 no . .
H37A H39A 2.9989 no . .
H37A H39B 2.6513 no . .
H37B H38A 2.8541 no . .
H37B H38B 2.3644 no . .
H37B H38C 2.3460 no . .
H37B H39A 2.7450 no . .
H37B H39B 3.2576 no . .
H39A H40A 2.3601 no . .
H39A H40B 2.8507 no . .
H39A H40C 2.3408 no . .
H39B H40A 2.8505 no . .
H39B H40B 2.3603 no . .
H39B H40C 2.3405 no . .
H42 H62 2.9575 no . .
H42 H70 2.5209 no . .
H46 H50 2.6349 no . .
H46 H58 2.9630 no . .
H50 H70 3.1405 no . .
H54 H58 2.5086 no . .
H54 H66 2.8273 no . .
H62 H66 2.7221 no . .
F1 H11 3.5855 no . 1_545
F1 H14B 3.1377 no . 1_545
F2 H9 2.7361 no . 2_667
F2 H13A 3.5486 no . 2_667
F2 H14A 3.5987 no . 2_667
F2 H14B 2.8172 no . 2_667
F3 H3 3.4834 no . 1_545
F4 H3 3.2760 no . 1_545
F4 H4 2.9709 no . 1_545
F4 H15C 3.4587 no . 1_545
F4 H37A 3.3553 no . 1_445
F4 H37B 2.6734 no . 1_445
F4 H38C 2.7719 no . 1_445
F5 H9 3.0595 no . 1_445
F5 H14A 3.1471 no . 1_445
F5 H14B 3.5503 no . 1_445
F5 H37B 3.2538 no . 1_445
F5 H44 3.3315 no . 2_557
F6 H3 3.1589 no . 1_545
F6 H4 3.1235 no . 1_545
F6 H50 2.8986 no . 2_557
F6 H70 2.9839 no . 2_557
F7 H3 3.1000 no . 2_567
F7 H13C 3.5948 no . 2_567
F7 H20 3.4038 no . 1_455
F7 H24A 2.6922 no . 1_455
F7 H24B 3.5282 no . 1_455
F7 H29 2.9460 no . 1_455
F7 H34B 3.0323 no . 1_455
F8 H3 3.0390 no . 2_567
F8 H14B 2.6319 no . 1_445
F8 H44 2.5302 no . 2_557
F9 H13A 3.3289 no . 2_567
F9 H14B 3.3385 no . 1_445
F9 H20 2.6520 no . 1_455
F9 H24A 3.5708 no . 1_455
F10 H27 3.1071 no . 2_666
F10 H31A 3.2965 no . 2_666
F10 H32B 2.5295 no . 2_666
F10 H36C 3.4698 no . 2_666
F11 H23A 3.4804 no . 1_455
F11 H23B 2.3841 no . 1_455
F11 H23C 3.5477 no . 1_455
F12 H35B 3.4974 no . 2_666
F12 H36B 3.4300 no . 2_666
F12 H36C 2.5955 no . 2_666
F12 H39A 3.5904 no . 1_445
F12 H40A 3.5351 no . 1_445
F12 H40C 2.5572 no . 1_445
F13 H60 2.4972 no . 2_656
F14 H31A 3.4131 no . 2_666
F14 H35B 3.3607 no . 2_666
F14 H36B 3.5268 no . 1_445
F14 H39A 3.4364 no . 1_445
F14 H39B 2.5249 no . 1_445
F14 H40B 2.6678 no . 2_666
F14 H40C 3.5098 no . 1_445
F15 H15A 3.2855 no . 1_545
F15 H15C 3.4799 no . 1_545
F15 H22A 3.5454 no . 1_545
F15 H22B 3.4431 no . 1_545
F15 H22C 3.3602 no . 1_545
F15 H36A 3.5189 no . 1_445
F15 H36B 3.1929 no . 1_445
F15 H37A 2.8356 no . 1_445
F15 H39B 2.8673 no . 1_445
F16 H22A 2.8603 no . 2_666
F16 H36A 3.5304 no . 2_766
F16 H36B 2.9855 no . 2_766
F16 H36C 3.0456 no . 2_766
F16 H40A 3.0288 no . 1_545
F16 H40C 3.2378 no . 1_545
F17 H18 2.8801 no . 2_666
F17 H22A 3.4555 no . 2_666
F17 H23A 3.0037 no . .
F17 H23B 3.3346 no . .
F17 H23C 3.3890 no . .
F18 H11 2.7093 no . 1_545
F18 H14C 3.2429 no . 1_545
F18 H40A 3.1657 no . 1_545
F18 H52 3.1657 no . 1_655
F19 H27 3.1877 no . 1_455
F19 H28 3.0157 no . 1_455
F19 H32B 3.5380 no . 2_666
F20 H18 2.9333 no . .
F20 H23A 3.0853 no . .
F20 H23B 3.4038 no . 2_666
F20 H23C 2.6342 no . .
F20 H23C 2.9811 no . 2_666
F20 H32A 3.4647 no . 2_666
F21 H18 2.9235 no . .
F21 H22A 3.2795 no . .
F21 H36A 2.9160 no . 1_455
F21 H36C 2.6139 no . 1_455
F22 H13A 3.1041 no . 2_667
F22 H13B 2.9923 no . 2_667
F22 H24B 2.6203 no . .
F22 H34C 3.4895 no . 2_667
F23 H5 2.6013 no . .
F23 H34A 3.2229 no . 1_455
F24 H4 2.7441 no . 2_567
F24 H34A 2.8622 no . 1_455
F25 H31A 3.1267 no . 2_666
F25 H32B 3.1745 no . 2_666
F25 H35B 3.2633 no . 2_666
F25 H36C 2.7232 no . 2_666
F25 H40C 3.2772 no . 1_445
F26 H27 2.8476 no . 1_455
F26 H27 3.1536 no . 2_666
F26 H28 3.2788 no . 1_455
F26 H32B 2.7903 no . 2_666
F27 H23B 2.7463 no . 1_455
F27 H36C 3.2758 no . 2_666
C3 H44 3.4045 no . 1_565
C4 H34A 3.5296 no . 2_667
C4 H34B 3.0670 no . 2_667
C4 H34C 3.3823 no . 2_667
C4 H38C 3.4825 no . 1_455
C5 H34B 3.5084 no . 2_667
C5 H34C 3.2039 no . 2_667
C5 H38C 3.3258 no . 1_455
C13 H24B 3.0481 no . 2_667
C17 H68 3.5256 no . .
C18 H68 3.5022 no . .
C22 H36A 3.1816 no . 1_455
C23 H52 3.4744 no . 1_655
C24 H13C 3.3758 no . 2_667
C24 H34C 3.2657 no . 2_667
C32 H54 3.1951 no . 2_666
C32 H66 3.2058 no . 2_666
C34 H4 3.2238 no . 2_667
C34 H5 3.5858 no . 2_667
C34 H24C 3.4395 no . 2_667
C36 H22A 3.3921 no . 1_655
C36 H40C 3.1521 no . 2_776
C40 H36B 3.1352 no . 2_776
C40 H40B 3.4169 no . 2_776
C41 H15B 3.1861 no . 1_545
C42 H15B 3.0320 no . 1_545
C43 H15B 3.1160 no . 1_545
C44 H3 3.0892 no . 1_545
C44 H15B 3.3321 no . 1_545
C45 H15B 3.4098 no . 1_545
C46 H15B 3.3305 no . 1_545
C48 H3 3.5127 no . 1_545
C48 H37B 3.5420 no . 1_445
C49 H28 3.4308 no . 1_455
C50 H14B 3.5130 no . 1_445
C50 H28 3.3915 no . 1_455
C51 H14B 3.1089 no . 1_445
C51 H14C 3.2982 no . 1_445
C51 H28 3.2407 no . 1_455
C52 H14B 3.5854 no . 1_445
C52 H14C 3.1369 no . 1_445
C52 H23B 3.5025 no . 1_455
C52 H28 3.0984 no . 1_455
C53 H14C 3.5259 no . 1_445
C53 H28 3.0839 no . 1_455
C54 H28 3.2457 no . 1_455
C54 H32B 3.4834 no . 2_666
C55 H14B 3.1528 no . 1_445
C55 H20 3.4639 no . 1_455
C56 H23B 3.5561 no . 1_455
C56 H32B 3.5664 no . 2_666
C56 H36C 3.5607 no . 2_666
C57 H15B 3.2835 no . 1_545
C57 H32C 3.1206 no . 2_666
C58 H15A 3.5967 no . 1_545
C58 H15B 3.2069 no . 1_545
C58 H32C 3.2598 no . 2_666
C59 H15A 3.1484 no . 1_545
C59 H15B 3.4186 no . 1_545
C59 H32C 3.3007 no . 2_666
C60 H15A 3.1379 no . 1_545
C60 H32C 3.2121 no . 2_666
C61 H11 3.5965 no . 1_545
C61 H15A 3.5645 no . 1_545
C61 H32C 3.0527 no . 2_666
C62 H15B 3.4951 no . 1_545
C62 H32C 2.9906 no . 2_666
C63 H39B 3.2969 no . 1_445
C64 H11 3.5484 no . 1_545
C66 H23A 3.4728 no . .
C66 H28 3.2805 no . 1_455
C67 H23A 3.4231 no . .
C67 H28 3.3701 no . 1_455
C69 H29 3.5643 no . 1_455
C71 H18 3.4464 no . .
C72 H34A 3.4579 no . 1_455
H3 F3 3.4834 no . 1_565
H3 F4 3.2760 no . 1_565
H3 F6 3.1589 no . 1_565
H3 F7 3.1000 no . 2_567
H3 F8 3.0390 no . 2_567
H3 C44 3.0892 no . 1_565
H3 C48 3.5127 no . 1_565
H3 H44 2.5409 no . 1_565
H4 F4 2.9709 no . 1_565
H4 F6 3.1235 no . 1_565
H4 F24 2.7441 no . 2_567
H4 C34 3.2238 no . 2_667
H4 H34A 2.9976 no . 2_667
H4 H34B 2.8741 no . 2_667
H4 H34C 3.2681 no . 2_667
H4 H38C 3.3422 no . 1_455
H5 F23 2.6013 no . .
H5 C34 3.5858 no . 2_667
H5 H34C 2.9694 no . 2_667
H5 H38C 3.0360 no . 1_455
H9 F2 2.7361 no . 2_667
H9 F5 3.0595 no . 1_665
H11 F1 3.5855 no . 1_565
H11 F18 2.7093 no . 1_565
H11 C61 3.5965 no . 1_565
H11 C64 3.5484 no . 1_565
H13A F2 3.5486 no . 2_667
H13A F9 3.3289 no . 2_567
H13A F22 3.1041 no . 2_667
H13A H24B 2.7686 no . 2_667
H13B F22 2.9923 no . 2_667
H13B H24B 3.0632 no . 2_667
H13C F7 3.5948 no . 2_567
H13C C24 3.3758 no . 2_667
H13C H24A 3.2795 no . 2_667
H13C H24B 2.8008 no . 2_667
H13C H24C 3.5380 no . 2_667
H14A F2 3.5987 no . 2_667
H14A F5 3.1471 no . 1_665
H14A H46 2.9649 no . 1_665
H14B F1 3.1377 no . 1_565
H14B F2 2.8172 no . 2_667
H14B F5 3.5503 no . 1_665
H14B F8 2.6319 no . 1_665
H14B F9 3.3385 no . 1_665
H14B C50 3.5130 no . 1_665
H14B C51 3.1089 no . 1_665
H14B C52 3.5854 no . 1_665
H14B C55 3.1528 no . 1_665
H14B H46 3.5900 no . 1_665
H14C F18 3.2429 no . 1_565
H14C C51 3.2982 no . 1_665
H14C C52 3.1369 no . 1_665
H14C C53 3.5259 no . 1_665
H14C H52 3.3001 no . 1_665
H15A F15 3.2855 no . 1_565
H15A C58 3.5967 no . 1_565
H15A C59 3.1484 no . 1_565
H15A C60 3.1379 no . 1_565
H15A C61 3.5645 no . 1_565
H15A H60 3.3741 no . 1_565
H15B C41 3.1861 no . 1_565
H15B C42 3.0320 no . 1_565
H15B C43 3.1160 no . 1_565
H15B C44 3.3321 no . 1_565
H15B C45 3.4098 no . 1_565
H15B C46 3.3305 no . 1_565
H15B C57 3.2835 no . 1_565
H15B C58 3.2069 no . 1_565
H15B C59 3.4186 no . 1_565
H15B C62 3.4951 no . 1_565
H15B H42 3.4336 no . 1_565
H15B H58 3.5498 no . 1_565
H15C F4 3.4587 no . 1_565
H15C F15 3.4799 no . 1_565
H18 F17 2.8801 no . 2_666
H18 F20 2.9333 no . .
H18 F21 2.9235 no . .
H18 C71 3.4464 no . .
H20 F7 3.4038 no . 1_655
H20 F9 2.6520 no . 1_655
H20 C55 3.4639 no . 1_655
H20 H52 3.0131 no . 1_655
H22A F15 3.5454 no . 1_565
H22A F16 2.8603 no . 2_666
H22A F17 3.4555 no . 2_666
H22A F21 3.2795 no . .
H22A C36 3.3921 no . 1_455
H22A H36A 2.7395 no . 1_455
H22A H36B 3.4850 no . 1_455
H22A H36C 3.4536 no . 1_455
H22A H60 3.4694 no . 2_666
H22B F15 3.4431 no . 1_565
H22C F15 3.3602 no . 1_565
H22C H36A 2.7389 no . 1_455
H22C H37A 2.9975 no . 1_455
H22C H38A 3.4083 no . 1_455
H22C H38C 3.3720 no . 1_455
H23A F11 3.4804 no . 1_655
H23A F17 3.0037 no . .
H23A F20 3.0853 no . .
H23A C66 3.4728 no . .
H23A C67 3.4231 no . .
H23A H52 3.4182 no . 1_655
H23A H62 2.8378 no . .
H23B F11 2.3841 no . 1_655
H23B F17 3.3346 no . .
H23B F20 3.4038 no . 2_666
H23B F27 2.7463 no . 1_655
H23B C52 3.5025 no . 1_655
H23B C56 3.5561 no . 1_655
H23B H52 2.7568 no . 1_655
H23C F11 3.5477 no . 1_655
H23C F17 3.3890 no . .
H23C F20 2.6342 no . .
H23C F20 2.9811 no . 2_666
H23C H23C 3.1557 no . 2_666
H24A F7 2.6922 no . 1_655
H24A F9 3.5708 no . 1_655
H24A H13C 3.2795 no . 2_667
H24B F7 3.5282 no . 1_655
H24B F22 2.6203 no . .
H24B C13 3.0481 no . 2_667
H24B H13A 2.7686 no . 2_667
H24B H13B 3.0632 no . 2_667
H24B H13C 2.8008 no . 2_667
H24B H34C 2.9905 no . 2_667
H24C C34 3.4395 no . 2_667
H24C H13C 3.5380 no . 2_667
H24C H34B 3.3958 no . 2_667
H24C H34C 2.6534 no . 2_667
H27 F10 3.1071 no . 2_666
H27 F19 3.1877 no . 1_655
H27 F26 2.8476 no . 1_655
H27 F26 3.1536 no . 2_666
H28 F19 3.0157 no . 1_655
H28 F26 3.2788 no . 1_655
H28 C49 3.4308 no . 1_655
H28 C50 3.3915 no . 1_655
H28 C51 3.2407 no . 1_655
H28 C52 3.0984 no . 1_655
H28 C53 3.0839 no . 1_655
H28 C54 3.2457 no . 1_655
H28 C66 3.2805 no . 1_655
H28 C67 3.3701 no . 1_655
H28 H52 3.5384 no . 1_655
H28 H66 3.4236 no . 1_655
H29 F7 2.9460 no . 1_655
H29 C69 3.5643 no . 1_655
H31A F10 3.2965 no . 2_666
H31A F14 3.4131 no . 2_666
H31A F25 3.1267 no . 2_666
H32A F20 3.4647 no . 2_666
H32A H66 3.3158 no . 2_666
H32B F10 2.5295 no . 2_666
H32B F19 3.5380 no . 2_666
H32B F25 3.1745 no . 2_666
H32B F26 2.7903 no . 2_666
H32B C54 3.4834 no . 2_666
H32B C56 3.5664 no . 2_666
H32B H54 2.7238 no . 2_666
H32B H66 2.9512 no . 2_666
H32C C57 3.1206 no . 2_666
H32C C58 3.2598 no . 2_666
H32C C59 3.3007 no . 2_666
H32C C60 3.2121 no . 2_666
H32C C61 3.0527 no . 2_666
H32C C62 2.9906 no . 2_666
H32C H54 2.8156 no . 2_666
H32C H62 3.4297 no . 2_666
H32C H66 2.8323 no . 2_666
H34A F23 3.2229 no . 1_655
H34A F24 2.8622 no . 1_655
H34A C4 3.5296 no . 2_667
H34A C72 3.4579 no . 1_655
H34A H4 2.9976 no . 2_667
H34B F7 3.0323 no . 1_655
H34B C4 3.0670 no . 2_667
H34B C5 3.5084 no . 2_667
H34B H4 2.8741 no . 2_667
H34B H24C 3.3958 no . 2_667
H34C F22 3.4895 no . 2_667
H34C C4 3.3823 no . 2_667
H34C C5 3.2039 no . 2_667
H34C C24 3.2657 no . 2_667
H34C H4 3.2681 no . 2_667
H34C H5 2.9694 no . 2_667
H34C H24B 2.9905 no . 2_667
H34C H24C 2.6534 no . 2_667
H35B F12 3.4974 no . 2_666
H35B F14 3.3607 no . 2_666
H35B F25 3.2633 no . 2_666
H35B H40C 3.2787 no . 2_776
H36A F15 3.5189 no . 1_665
H36A F16 3.5304 no . 2_766
H36A F21 2.9160 no . 1_655
H36A C22 3.1816 no . 1_655
H36A H22A 2.7395 no . 1_655
H36A H22C 2.7389 no . 1_655
H36B F12 3.4300 no . 2_666
H36B F14 3.5268 no . 1_665
H36B F15 3.1929 no . 1_665
H36B F16 2.9855 no . 2_766
H36B C40 3.1352 no . 2_776
H36B H22A 3.4850 no . 1_655
H36B H40A 3.5123 no . 2_776
H36B H40B 2.9857 no . 2_776
H36B H40C 2.4990 no . 2_776
H36C F10 3.4698 no . 2_666
H36C F12 2.5955 no . 2_666
H36C F16 3.0456 no . 2_766
H36C F21 2.6139 no . 1_655
H36C F25 2.7232 no . 2_666
H36C F27 3.2758 no . 2_666
H36C C56 3.5607 no . 2_666
H36C H22A 3.4536 no . 1_655
H36C H40C 3.0660 no . 2_776
H37A F4 3.3553 no . 1_665
H37A F15 2.8356 no . 1_665
H37A H22C 2.9975 no . 1_655
H37B F4 2.6734 no . 1_665
H37B F5 3.2538 no . 1_665
H37B C48 3.5420 no . 1_665
H38A H22C 3.4083 no . 1_655
H38A H68 3.3556 no . 1_655
H38C F4 2.7719 no . 1_665
H38C C4 3.4825 no . 1_655
H38C C5 3.3258 no . 1_655
H38C H4 3.3422 no . 1_655
H38C H5 3.0360 no . 1_655
H38C H22C 3.3720 no . 1_655
H39A F12 3.5904 no . 1_665
H39A F14 3.4364 no . 1_665
H39A H58 3.3589 no . 1_665
H39B F14 2.5249 no . 1_665
H39B F15 2.8673 no . 1_665
H39B C63 3.2969 no . 1_665
H39B H40B 2.9807 no . 2_776
H39B H40C 3.4873 no . 2_776
H40A F12 3.5351 no . 1_665
H40A F16 3.0288 no . 1_565
H40A F18 3.1657 no . 1_565
H40A H36B 3.5123 no . 2_776
H40B F14 2.6678 no . 2_666
H40B C40 3.4169 no . 2_776
H40B H36B 2.9857 no . 2_776
H40B H39B 2.9807 no . 2_776
H40B H40B 3.0482 no . 2_776
H40B H40C 3.1487 no . 2_776
H40C F12 2.5572 no . 1_665
H40C F14 3.5098 no . 1_665
H40C F16 3.2378 no . 1_565
H40C F25 3.2772 no . 1_665
H40C C36 3.1521 no . 2_776
H40C H35B 3.2787 no . 2_776
H40C H36B 2.4990 no . 2_776
H40C H36C 3.0660 no . 2_776
H40C H39B 3.4873 no . 2_776
H40C H40B 3.1487 no . 2_776
H42 H15B 3.4336 no . 1_545
H44 F5 3.3315 no . 2_557
H44 F8 2.5302 no . 2_557
H44 C3 3.4045 no . 1_545
H44 H3 2.5409 no . 1_545
H44 H50 3.3018 no . 2_557
H46 H14A 2.9649 no . 1_445
H46 H14B 3.5900 no . 1_445
H50 F6 2.8986 no . 2_557
H50 H44 3.3018 no . 2_557
H52 F18 3.1657 no . 1_455
H52 C23 3.4744 no . 1_455
H52 H14C 3.3001 no . 1_445
H52 H20 3.0131 no . 1_455
H52 H23A 3.4182 no . 1_455
H52 H23B 2.7568 no . 1_455
H52 H28 3.5384 no . 1_455
H54 C32 3.1951 no . 2_666
H54 H32B 2.7238 no . 2_666
H54 H32C 2.8156 no . 2_666
H58 H15B 3.5498 no . 1_545
H58 H39A 3.3589 no . 1_445
H60 F13 2.4972 no . 2_656
H60 H15A 3.3741 no . 1_545
H60 H22A 3.4694 no . 2_666
H62 H23A 2.8378 no . .
H62 H32C 3.4297 no . 2_666
H66 C32 3.2058 no . 2_666
H66 H28 3.4236 no . 1_455
H66 H32A 3.3158 no . 2_666
H66 H32B 2.9512 no . 2_666
H66 H32C 2.8323 no . 2_666
H68 C17 3.5256 no . .
H68 C18 3.5022 no . .
H68 H38A 3.3556 no . 1_455
H70 F6 2.9839 no . 2_557

loop_
_geom_torsion_atom_site_label_1
_geom_torsion_atom_site_label_2
_geom_torsion_atom_site_label_3
_geom_torsion_atom_site_label_4
_geom_torsion
_geom_torsion_publ_flag
_geom_torsion_site_symmetry_1
_geom_torsion_site_symmetry_2
_geom_torsion_site_symmetry_3
_geom_torsion_site_symmetry_4
S1 Ru1 Ge1 C1 -116.27(4) no . . . .
S1 Ru1 Ge1 C25 108.22(4) no . . . .
Ge1 Ru1 P1 C35 6.62(6) no . . . .
Ge1 Ru1 P1 C37 -114.36(6) no . . . .
Ge1 Ru1 P1 C39 129.34(7) no . . . .
P1 Ru1 Ge1 S1 -74.82(4) no . . . .
P1 Ru1 Ge1 C1 168.90(3) no . . . .
P1 Ru1 Ge1 C25 33.39(4) no . . . .
Ge1 Ru1 C7 C2 2.5(3) no . . . .
Ge1 Ru1 C7 C8 118.39(16) no . . . .
Ge1 Ru1 C7 C12 -112.3(2) no . . . .
C7 Ru1 Ge1 S1 115.91(11) no . . . .
C7 Ru1 Ge1 C1 -0.36(11) no . . . .
C7 Ru1 Ge1 C25 -135.88(11) no . . . .
Ge1 Ru1 C8 C7 -61.89(16) no . . . .
Ge1 Ru1 C8 C9 166.91(13) no . . . .
Ge1 Ru1 C8 C13 53.7(5) no . . . .
C8 Ru1 Ge1 S1 149.07(12) no . . . .
C8 Ru1 Ge1 C1 32.79(12) no . . . .
C8 Ru1 Ge1 C25 -102.72(12) no . . . .
Ge1 Ru1 C9 C8 -18.5(3) no . . . .
Ge1 Ru1 C9 C10 -150.74(9) no . . . .
C9 Ru1 Ge1 S1 160.17(17) no . . . .
C9 Ru1 Ge1 C1 43.90(18) no . . . .
C9 Ru1 Ge1 C25 -91.61(18) no . . . .
Ge1 Ru1 C10 C9 78.7(4) no . . . .
Ge1 Ru1 C10 C11 -52.5(4) no . . . .
Ge1 Ru1 C10 C14 -168.02(11) no . . . .
C10 Ru1 Ge1 S1 103.9(4) no . . . .
C10 Ru1 Ge1 C1 -12.4(4) no . . . .
C10 Ru1 Ge1 C25 -147.9(4) no . . . .
Ge1 Ru1 C11 C10 158.81(8) no . . . .
Ge1 Ru1 C11 C12 25.6(3) no . . . .
C11 Ru1 Ge1 S1 67.11(13) no . . . .
C11 Ru1 Ge1 C1 -49.16(13) no . . . .
C11 Ru1 Ge1 C25 175.33(13) no . . . .
Ge1 Ru1 C12 C7 66.9(2) no . . . .
Ge1 Ru1 C12 C11 -160.40(15) no . . . .
Ge1 Ru1 C12 C15 -47.2(3) no . . . .
C12 Ru1 Ge1 S1 82.02(10) no . . . .
C12 Ru1 Ge1 C1 -34.25(10) no . . . .
C12 Ru1 Ge1 C25 -169.76(10) no . . . .
S1 Ru1 P1 C35 -41.65(6) no . . . .
S1 Ru1 P1 C37 -162.63(7) no . . . .
S1 Ru1 P1 C39 81.07(8) no . . . .
P1 Ru1 S1 Ge1 110.78(4) no . . . .
S1 Ru1 C7 C2 48.1(3) no . . . .
S1 Ru1 C7 C8 164.07(13) no . . . .
S1 Ru1 C7 C12 -66.6(2) no . . . .
C7 Ru1 S1 Ge1 -66.23(11) no . . . .
S1 Ru1 C8 C7 -24.2(3) no . . . .
S1 Ru1 C8 C9 -155.42(9) no . . . .
S1 Ru1 C8 C13 91.4(4) no . . . .
C8 Ru1 S1 Ge1 -51.23(18) no . . . .
S1 Ru1 C10 C9 164.96(8) no . . . .
S1 Ru1 C10 C11 33.8(3) no . . . .
S1 Ru1 C10 C14 -81.8(5) no . . . .
C10 Ru1 S1 Ge1 -153.03(15) no . . . .
S1 Ru1 C11 C10 -154.91(12) no . . . .
S1 Ru1 C11 C12 71.93(17) no . . . .
C11 Ru1 S1 Ge1 -133.86(12) no . . . .
S1 Ru1 C12 C7 116.9(2) no . . . .
S1 Ru1 C12 C11 -110.41(16) no . . . .
S1 Ru1 C12 C15 2.8(3) no . . . .
C12 Ru1 S1 Ge1 -99.62(11) no . . . .
P1 Ru1 C8 C7 179.62(7) no . . . .
P1 Ru1 C8 C9 48.4(3) no . . . .
P1 Ru1 C8 C13 -64.8(5) no . . . .
C8 Ru1 P1 C35 123.11(17) no . . . .
C8 Ru1 P1 C37 2.13(18) no . . . .
C8 Ru1 P1 C39 -114.17(17) no . . . .
P1 Ru1 C9 C8 -144.22(14) no . . . .
P1 Ru1 C9 C10 83.52(17) no . . . .
C9 Ru1 P1 C35 150.41(13) no . . . .
C9 Ru1 P1 C37 29.44(13) no . . . .
C9 Ru1 P1 C39 -86.87(14) no . . . .
P1 Ru1 C10 C9 -102.53(16) no . . . .
P1 Ru1 C10 C11 126.27(14) no . . . .
P1 Ru1 C10 C14 10.8(4) no . . . .
C10 Ru1 P1 C35 -172.94(13) no . . . .
C10 Ru1 P1 C37 66.09(13) no . . . .
C10 Ru1 P1 C39 -50.22(14) no . . . .
P1 Ru1 C11 C10 -62.52(17) no . . . .
P1 Ru1 C11 C12 164.32(11) no . . . .
C11 Ru1 P1 C35 -141.65(16) no . . . .
C11 Ru1 P1 C37 97.37(16) no . . . .
C11 Ru1 P1 C39 -18.93(17) no . . . .
P1 Ru1 C12 C7 -161.30(10) no . . . .
P1 Ru1 C12 C11 -28.6(4) no . . . .
P1 Ru1 C12 C15 84.7(5) no . . . .
C12 Ru1 P1 C35 -123.4(3) no . . . .
C12 Ru1 P1 C37 115.6(3) no . . . .
C12 Ru1 P1 C39 -0.7(3) no . . . .
C7 Ru1 C8 C9 -131.2(4) no . . . .
C7 Ru1 C8 C13 115.6(6) no . . . .
C8 Ru1 C7 C2 -115.9(4) no . . . .
C8 Ru1 C7 C12 129.4(4) no . . . .
C7 Ru1 C9 C8 30.06(16) no . . . .
C7 Ru1 C9 C10 -102.2(2) no . . . .
C9 Ru1 C7 C2 -145.2(3) no . . . .
C9 Ru1 C7 C8 -29.32(17) no . . . .
C9 Ru1 C7 C12 100.0(3) no . . . .
C7 Ru1 C10 C9 66.60(19) no . . . .
C7 Ru1 C10 C11 -64.60(17) no . . . .
C7 Ru1 C10 C14 179.9(4) no . . . .
C10 Ru1 C7 C2 178.2(3) no . . . .
C10 Ru1 C7 C8 -65.9(2) no . . . .
C10 Ru1 C7 C12 63.5(3) no . . . .
C7 Ru1 C11 C10 104.4(2) no . . . .
C7 Ru1 C11 C12 -28.78(18) no . . . .
C11 Ru1 C7 C2 143.1(4) no . . . .
C11 Ru1 C7 C8 -101.0(3) no . . . .
C11 Ru1 C7 C12 28.4(2) no . . . .
C7 Ru1 C12 C11 132.7(4) no . . . .
C7 Ru1 C12 C15 -114.0(5) no . . . .
C12 Ru1 C7 C2 114.7(5) no . . . .
C12 Ru1 C7 C8 -129.4(4) no . . . .
C12 Ru1 C7 C12 0(17276325) no . . . .
C8 Ru1 C9 C10 -132.3(4) no . . . .
C9 Ru1 C8 C7 131.2(4) no . . . .
C9 Ru1 C8 C9 -0(18616596) no . . . .
C9 Ru1 C8 C13 -113.2(6) no . . . .
C8 Ru1 C10 C9 28.96(18) no . . . .
C8 Ru1 C10 C11 -102.2(2) no . . . .
C8 Ru1 C10 C14 142.2(5) no . . . .
C10 Ru1 C8 C7 102.3(3) no . . . .
C10 Ru1 C8 C9 -28.87(18) no . . . .
C10 Ru1 C8 C13 -142.1(5) no . . . .
C8 Ru1 C11 C10 66.37(19) no . . . .
C8 Ru1 C11 C12 -66.8(2) no . . . .
C11 Ru1 C8 C7 66.7(2) no . . . .
C11 Ru1 C8 C9 -64.5(2) no . . . .
C11 Ru1 C8 C13 -177.7(5) no . . . .
C8 Ru1 C12 C7 -31.1(2) no . . . .
C8 Ru1 C12 C11 101.6(3) no . . . .
C8 Ru1 C12 C15 -145.2(4) no . . . .
C12 Ru1 C8 C7 30.37(18) no . . . .
C12 Ru1 C8 C9 -100.8(2) no . . . .
C12 Ru1 C8 C13 146.0(5) no . . . .
C9 Ru1 C10 C11 -131.2(4) no . . . .
C9 Ru1 C10 C14 113.3(6) no . . . .
C10 Ru1 C9 C8 132.3(4) no . . . .
C9 Ru1 C11 C10 29.74(17) no . . . .
C9 Ru1 C11 C12 -103.4(2) no . . . .
C11 Ru1 C9 C8 103.4(3) no . . . .
C11 Ru1 C9 C10 -28.90(17) no . . . .
C9 Ru1 C12 C7 -68.2(3) no . . . .
C9 Ru1 C12 C11 64.5(2) no . . . .
C9 Ru1 C12 C15 177.8(4) no . . . .
C12 Ru1 C9 C8 67.25(18) no . . . .
C12 Ru1 C9 C10 -65.00(19) no . . . .
C10 Ru1 C11 C12 -133.2(3) no . . . .
C11 Ru1 C10 C9 131.2(3) no . . . .
C11 Ru1 C10 C14 -115.5(5) no . . . .
C10 Ru1 C12 C7 -104.8(3) no . . . .
C10 Ru1 C12 C11 27.90(17) no . . . .
C10 Ru1 C12 C15 141.1(4) no . . . .
C12 Ru1 C10 C9 102.8(2) no . . . .
C12 Ru1 C10 C11 -28.38(15) no . . . .
C12 Ru1 C10 C14 -143.9(5) no . . . .
C11 Ru1 C12 C7 -132.7(4) no . . . .
C11 Ru1 C12 C15 113.2(4) no . . . .
C12 Ru1 C11 C10 133.2(4) no . . . .
Ru1 Ge1 C1 C2 -1.7(3) no . . . .
Ru1 Ge1 C1 C6 178.1(3) no . . . .
Ru1 Ge1 C25 C26 -113.2(3) no . . . .
Ru1 Ge1 C25 C30 66.5(3) no . . . .
S1 Ge1 C1 C2 -64.4(3) no . . . .
S1 Ge1 C1 C6 115.4(3) no . . . .
C1 Ge1 S1 Ru1 84.79(19) no . . . .
S1 Ge1 C25 C26 -36.6(4) no . . . .
S1 Ge1 C25 C30 143.0(2) no . . . .
C25 Ge1 S1 Ru1 -119.57(18) no . . . .
C1 Ge1 C25 C26 118.7(3) no . . . .
C1 Ge1 C25 C30 -61.7(4) no . . . .
C25 Ge1 C1 C2 139.4(3) no . . . .
C25 Ge1 C1 C6 -40.8(4) no . . . .
Ru1 P1 C35 C36 -170.47(18) no . . . .
Ru1 P1 C37 C38 63.4(4) no . . . .
Ru1 P1 C39 C40 -54.2(4) no . . . .
C35 P1 C37 C38 -63.8(4) no . . . .
C37 P1 C35 C36 -44.9(3) no . . . .
C35 P1 C39 C40 74.4(4) no . . . .
C39 P1 C35 C36 60.9(4) no . . . .
C37 P1 C39 C40 -177.3(3) no . . . .
C39 P1 C37 C38 -171.9(3) no . . . .
F25 F10 F26 C56 8.5(18) no . . . .
F26 F10 F25 F12 8(3) no . . . .
F26 F10 F25 C56 -9.3(19) no . . . .
F25 F10 C56 F11 -115.5(8) no . . . .
F25 F10 C56 F12 -8.7(6) no . . . .
F25 F10 C56 F26 -175.2(10) no . . . .
F25 F10 C56 F27 -93.4(8) no . . . .
F25 F10 C56 C53 103.4(7) no . . . .
C56 F10 F25 F12 17.2(11) no . . . .
C56 F10 F25 C56 -0(21428578) no . . . .
F26 F10 C56 F11 59.7(10) no . . . .
F26 F10 C56 F12 166.5(7) no . . . .
F26 F10 C56 F25 175.2(10) no . . . .
F26 F10 C56 F27 81.8(10) no . . . .
F26 F10 C56 C53 -81.3(8) no . . . .
F25 F12 C56 F10 10.9(7) no . . . .
F25 F12 C56 F11 129.0(7) no . . . .
F25 F12 C56 F26 24.1(11) no . . . .
F25 F12 C56 F27 129.5(7) no . . . .
F25 F12 C56 C53 -113.2(7) no . . . .
C56 F12 F25 F10 -14.8(10) no . . . .
F10 F25 C56 F11 100.4(8) no . . . .
F10 F25 C56 F12 167.2(8) no . . . .
F10 F25 C56 F26 3.1(7) no . . . .
F10 F25 C56 F27 113.9(7) no . . . .
F10 F25 C56 C53 -110.3(8) no . . . .
F12 F25 C56 F10 -167.2(9) no . . . .
F12 F25 C56 F11 -66.8(8) no . . . .
F12 F25 C56 F26 -164.0(8) no . . . .
F12 F25 C56 F27 -53.3(8) no . . . .
F12 F25 C56 C53 82.6(9) no . . . .
F10 F26 C56 F11 -128.6(9) no . . . .
F10 F26 C56 F12 -20.3(10) no . . . .
F10 F26 C56 F25 -4.1(8) no . . . .
F10 F26 C56 F27 -115.7(9) no . . . .
F10 F26 C56 C53 116.3(9) no . . . .
Ge1 C1 C2 C3 -177.4(3) no . . . .
Ge1 C1 C2 C7 3.9(5) no . . . .
Ge1 C1 C6 C5 178.4(3) no . . . .
Ge1 C1 C6 C16 -2.3(6) no . . . .
C2 C1 C6 C5 -1.8(6) no . . . .
C2 C1 C6 C16 177.5(4) no . . . .
C6 C1 C2 C3 2.8(6) no . . . .
C6 C1 C2 C7 -175.9(4) no . . . .
C1 C2 C3 C4 -1.6(6) no . . . .
C1 C2 C7 Ru1 -4.5(6) no . . . .
C1 C2 C7 C8 -91.0(5) no . . . .
C1 C2 C7 C12 84.2(5) no . . . .
C3 C2 C7 Ru1 176.8(4) no . . . .
C3 C2 C7 C8 90.3(5) no . . . .
C3 C2 C7 C12 -94.5(5) no . . . .
C7 C2 C3 C4 177.1(4) no . . . .
C2 C3 C4 C5 -0.6(7) no . . . .
C3 C4 C5 C6 1.7(7) no . . . .
C4 C5 C6 C1 -0.5(6) no . . . .
C4 C5 C6 C16 -179.8(4) no . . . .
C1 C6 C16 C17 -75.7(6) no . . . .
C1 C6 C16 C21 104.6(5) no . . . .
C5 C6 C16 C17 103.5(5) no . . . .
C5 C6 C16 C21 -76.2(6) no . . . .
Ru1 C7 C8 C9 55.1(3) no . . . .
Ru1 C7 C8 C13 -127.6(4) no . . . .
Ru1 C7 C12 C11 -53.3(3) no . . . .
Ru1 C7 C12 C15 125.4(4) no . . . .
C2 C7 C8 Ru1 116.7(4) no . . . .
C2 C7 C8 C9 171.8(4) no . . . .
C2 C7 C8 C13 -10.9(6) no . . . .
C2 C7 C12 Ru1 -118.2(4) no . . . .
C2 C7 C12 C11 -171.5(4) no . . . .
C2 C7 C12 C15 7.2(6) no . . . .
C8 C7 C12 Ru1 57.2(4) no . . . .
C8 C7 C12 C11 3.9(6) no . . . .
C8 C7 C12 C15 -177.4(4) no . . . .
C12 C7 C8 Ru1 -58.6(4) no . . . .
C12 C7 C8 C9 -3.5(6) no . . . .
C12 C7 C8 C13 173.8(4) no . . . .
Ru1 C8 C9 C10 56.9(4) no . . . .
C7 C8 C9 Ru1 -54.6(4) no . . . .
C7 C8 C9 C10 2.4(7) no . . . .
C13 C8 C9 Ru1 128.0(4) no . . . .
C13 C8 C9 C10 -175.0(4) no . . . .
Ru1 C9 C10 C11 54.0(4) no . . . .
Ru1 C9 C10 C14 -129.7(4) no . . . .
C8 C9 C10 Ru1 -55.6(5) no . . . .
C8 C9 C10 C11 -1.6(7) no . . . .
C8 C9 C10 C14 174.8(4) no . . . .
Ru1 C10 C11 C12 54.7(4) no . . . .
C9 C10 C11 Ru1 -52.8(4) no . . . .
C9 C10 C11 C12 2.0(7) no . . . .
C14 C10 C11 Ru1 130.9(5) no . . . .
C14 C10 C11 C12 -174.3(4) no . . . .
Ru1 C11 C12 C7 52.0(3) no . . . .
Ru1 C11 C12 C15 -126.8(4) no . . . .
C10 C11 C12 Ru1 -55.2(4) no . . . .
C10 C11 C12 C7 -3.2(7) no . . . .
C10 C11 C12 C15 178.0(4) no . . . .
C6 C16 C17 C18 178.4(4) no . . . .
C6 C16 C17 C22 -3.1(6) no . . . .
C6 C16 C21 C20 -178.3(4) no . . . .
C6 C16 C21 C24 1.1(7) no . . . .
C17 C16 C21 C20 2.0(7) no . . . .
C17 C16 C21 C24 -178.6(4) no . . . .
C21 C16 C17 C18 -1.9(6) no . . . .
C21 C16 C17 C22 176.5(4) no . . . .
C16 C17 C18 C19 0.3(7) no . . . .
C22 C17 C18 C19 -178.2(4) no . . . .
C17 C18 C19 C20 1.1(8) no . . . .
C17 C18 C19 C23 -178.2(4) no . . . .
C18 C19 C20 C21 -0.9(8) no . . . .
C23 C19 C20 C21 178.4(5) no . . . .
C19 C20 C21 C16 -0.6(8) no . . . .
C19 C20 C21 C24 180.0(5) no . . . .
Ge1 C25 C26 C27 179.5(3) no . . . .
Ge1 C25 C26 C31 1.7(6) no . . . .
Ge1 C25 C30 C29 179.9(3) no . . . .
Ge1 C25 C30 C33 -0.3(6) no . . . .
C26 C25 C30 C29 -0.5(7) no . . . .
C26 C25 C30 C33 179.3(4) no . . . .
C30 C25 C26 C27 -0.1(7) no . . . .
C30 C25 C26 C31 -177.9(4) no . . . .
C25 C26 C27 C28 0.0(7) no . . . .
C25 C26 C31 C32 -163.1(4) no . . . .
C27 C26 C31 C32 19.1(6) no . . . .
C31 C26 C27 C28 177.9(4) no . . . .
C26 C27 C28 C29 0.6(8) no . . . .
C27 C28 C29 C30 -1.2(8) no . . . .
C28 C29 C30 C25 1.1(7) no . . . .
C28 C29 C30 C33 -178.6(4) no . . . .
C25 C30 C33 C34 170.1(4) no . . . .
C29 C30 C33 C34 -10.1(7) no . . . .
C42 C41 C46 C45 1.8(6) no . . . .
C46 C41 C42 C43 -2.0(6) no . . . .
C42 C41 B1 C49 -161.3(4) no . . . .
C42 C41 B1 C57 77.6(5) no . . . .
C42 C41 B1 C65 -44.7(5) no . . . .
B1 C41 C42 C43 -173.5(4) no . . . .
C46 C41 B1 C49 27.7(6) no . . . .
C46 C41 B1 C57 -93.3(5) no . . . .
C46 C41 B1 C65 144.4(4) no . . . .
B1 C41 C46 C45 173.1(4) no . . . .
C41 C42 C43 C44 0.6(7) no . . . .
C41 C42 C43 C47 -178.0(4) no . . . .
C42 C43 C44 C45 1.0(7) no . . . .
C42 C43 C47 F1 -25.9(7) no . . . .
C42 C43 C47 F2 104.2(5) no . . . .
C42 C43 C47 F3 -138.3(4) no . . . .
C44 C43 C47 F1 155.5(4) no . . . .
C44 C43 C47 F2 -74.4(6) no . . . .
C44 C43 C47 F3 43.1(6) no . . . .
C47 C43 C44 C45 179.6(4) no . . . .
C43 C44 C45 C46 -1.1(6) no . . . .
C43 C44 C45 C48 175.0(4) no . . . .
C44 C45 C46 C41 -0.3(7) no . . . .
C44 C45 C48 F4 -98.3(5) no . . . .
C44 C45 C48 F5 143.9(4) no . . . .
C44 C45 C48 F6 21.7(6) no . . . .
C46 C45 C48 F4 77.9(5) no . . . .
C46 C45 C48 F5 -39.8(6) no . . . .
C46 C45 C48 F6 -162.1(4) no . . . .
C48 C45 C46 C41 -176.5(4) no . . . .
C50 C49 C54 C53 -0.1(7) no . . . .
C54 C49 C50 C51 0.3(7) no . . . .
C50 C49 B1 C41 46.1(6) no . . . .
C50 C49 B1 C57 162.1(4) no . . . .
C50 C49 B1 C65 -76.7(5) no . . . .
B1 C49 C50 C51 170.6(4) no . . . .
C54 C49 B1 C41 -144.2(4) no . . . .
C54 C49 B1 C57 -28.2(6) no . . . .
C54 C49 B1 C65 93.0(5) no . . . .
B1 C49 C54 C53 -170.4(4) no . . . .
C49 C50 C51 C52 -0.1(7) no . . . .
C49 C50 C51 C55 -178.4(4) no . . . .
C50 C51 C52 C53 -0.2(7) no . . . .
C50 C51 C55 F7 70.7(5) no . . . .
C50 C51 C55 F8 -47.8(7) no . . . .
C50 C51 C55 F9 -167.7(4) no . . . .
C52 C51 C55 F7 -107.6(6) no . . . .
C52 C51 C55 F8 133.9(5) no . . . .
C52 C51 C55 F9 14.0(6) no . . . .
C55 C51 C52 C53 178.0(4) no . . . .
C51 C52 C53 C54 0.4(7) no . . . .
C51 C52 C53 C56 -176.2(4) no . . . .
C52 C53 C54 C49 -0.2(8) no . . . .
C52 C53 C56 F10 148.9(5) no . . . .
C52 C53 C56 F11 7.1(8) no . . . .
C52 C53 C56 F12 -101.7(5) no . . . .
C52 C53 C56 F25 -145.5(5) no . . . .
C52 C53 C56 F26 106.5(5) no . . . .
C52 C53 C56 F27 -14.4(8) no . . . .
C54 C53 C56 F10 -27.8(8) no . . . .
C54 C53 C56 F11 -169.6(5) no . . . .
C54 C53 C56 F12 81.6(6) no . . . .
C54 C53 C56 F25 37.8(8) no . . . .
C54 C53 C56 F26 -70.2(6) no . . . .
C54 C53 C56 F27 168.9(5) no . . . .
C56 C53 C54 C49 176.5(5) no . . . .
C58 C57 C62 C61 0.2(6) no . . . .
C62 C57 C58 C59 -1.5(6) no . . . .
C58 C57 B1 C41 79.3(5) no . . . .
C58 C57 B1 C49 -42.7(5) no . . . .
C58 C57 B1 C65 -157.9(4) no . . . .
B1 C57 C58 C59 -175.8(3) no . . . .
C62 C57 B1 C41 -94.6(4) no . . . .
C62 C57 B1 C49 143.4(4) no . . . .
C62 C57 B1 C65 28.2(6) no . . . .
B1 C57 C62 C61 174.4(3) no . . . .
C57 C58 C59 C60 1.3(6) no . . . .
C57 C58 C59 C63 180.0(4) no . . . .
C58 C59 C60 C61 0.1(6) no . . . .
C58 C59 C63 F13 176.8(4) no . . . .
C58 C59 C63 F14 57.9(5) no . . . .
C58 C59 C63 F15 -59.0(5) no . . . .
C60 C59 C63 F13 -4.6(6) no . . . .
C60 C59 C63 F14 -123.5(4) no . . . .
C60 C59 C63 F15 119.6(4) no . . . .
C63 C59 C60 C61 -178.5(4) no . . . .
C59 C60 C61 C62 -1.3(6) no . . . .
C59 C60 C61 C64 178.6(4) no . . . .
C60 C61 C62 C57 1.2(6) no . . . .
C60 C61 C64 F16 -1.7(6) no . . . .
C60 C61 C64 F17 119.4(5) no . . . .
C60 C61 C64 F18 -122.0(5) no . . . .
C62 C61 C64 F16 178.2(4) no . . . .
C62 C61 C64 F17 -60.7(6) no . . . .
C62 C61 C64 F18 57.9(5) no . . . .
C64 C61 C62 C57 -178.8(4) no . . . .
C66 C65 C70 C69 -1.4(6) no . . . .
C70 C65 C66 C67 0.3(6) no . . . .
C66 C65 B1 C41 165.8(4) no . . . .
C66 C65 B1 C49 -71.5(4) no . . . .
C66 C65 B1 C57 49.0(5) no . . . .
B1 C65 C66 C67 170.4(4) no . . . .
C70 C65 B1 C41 -24.9(6) no . . . .
C70 C65 B1 C49 97.7(5) no . . . .
C70 C65 B1 C57 -141.8(4) no . . . .
B1 C65 C70 C69 -171.0(4) no . . . .
C65 C66 C67 C68 1.2(7) no . . . .
C65 C66 C67 C71 -176.7(4) no . . . .
C66 C67 C68 C69 -1.7(7) no . . . .
C66 C67 C71 F19 56.4(6) no . . . .
C66 C67 C71 F20 -62.9(8) no . . . .
C66 C67 C71 F21 179.9(4) no . . . .
C68 C67 C71 F19 -121.6(6) no . . . .
C68 C67 C71 F20 119.2(6) no . . . .
C68 C67 C71 F21 1.9(7) no . . . .
C71 C67 C68 C69 176.2(5) no . . . .
C67 C68 C69 C70 0.6(7) no . . . .
C67 C68 C69 C72 -179.5(4) no . . . .
C68 C69 C70 C65 1.0(7) no . . . .
C68 C69 C72 F22 -110.5(5) no . . . .
C68 C69 C72 F23 9.6(7) no . . . .
C68 C69 C72 F24 129.2(5) no . . . .
C70 C69 C72 F22 69.4(6) no . . . .
C70 C69 C72 F23 -170.5(4) no . . . .
C70 C69 C72 F24 -50.9(6) no . . . .
C72 C69 C70 C65 -179.0(4) no . . . .
